data_7034918
loop_
_publ_author_name
'Fontanet, M\`onica'
'Rodr\'iguez, Montserrat'
'Fontrodona, Xavier'
'Romero, Isabel'
'Vi\~nas, Clara'
'Teixidor, Francesc'

_publ_section_title
;
 Intramolecular hydrogen bonding stabilizes the nuclearity of complexes. A
 comparative study based on the H-carborane and Me-carborane framework.
;
_journal_issue 22
_journal_name_full 'Dalton transactions (Cambridge, England : 2003)'
_journal_page_first 10399
_journal_page_last 10409
_journal_paper_doi 10.1039/c5dt00305a
_journal_volume 44
_journal_year 2015
_chemical_formula_moiety 'C24 H52 B40 Cu2 F6 N2 O8'
_chemical_formula_sum 'C24 H52 B40 Cu2 F6 N2 O8'
_chemical_formula_weight 1170.15
_chemical_name_systematic
;
 ?
;
_space_group_crystal_system monoclinic
_space_group_IT_number 14
_space_group_name_Hall '-P 2ybc'
_space_group_name_H-M_alt 'P 1 21/c 1'
_symmetry_space_group_name_Hall '-P 2ybc'
_symmetry_space_group_name_H-M 'P 1 21/c 1'
_atom_sites_solution_hydrogens mixed
_audit_creation_method SHELXL-2013
_audit_update_record
;
2014-11-14 deposited with the CCDC.
2015-04-23 downloaded from the CCDC.
;
_cell_angle_alpha 90
_cell_angle_beta 101.8600(10)
_cell_angle_gamma 90
_cell_formula_units_Z 4
_cell_length_a 22.1679(14)
_cell_length_b 12.3675(8)
_cell_length_c 22.2899(14)
_cell_measurement_reflns_used 6169
_cell_measurement_temperature 298(2)
_cell_measurement_theta_max 24.52
_cell_measurement_theta_min 2.20
_cell_volume 5980.6(7)
_computing_cell_refinement 'Bruker SMART'
_computing_data_collection 'Bruker SMART'
_computing_data_reduction 'Bruker SAINT'
_computing_molecular_graphics 'SHELXL-2013 (Sheldrick, 2013)'
_computing_publication_material 'SHELXL-2013 (Sheldrick, 2013)'
_computing_structure_refinement 'SHELXL-2013 (Sheldrick, 2013)'
_computing_structure_solution 'SHELXL-2013 (Sheldrick, 2013)'
_diffrn_ambient_temperature 298(2)
_diffrn_measured_fraction_theta_full 1.000
_diffrn_measured_fraction_theta_max 0.993
_diffrn_measurement_device_type CCD
_diffrn_measurement_method 'phi and omega scans'
_diffrn_radiation_monochromator graphite
_diffrn_radiation_source 'fine-focus sealed tube'
_diffrn_radiation_type MoK\a
_diffrn_radiation_wavelength 0.71073
_diffrn_reflns_av_R_equivalents 0.0414
_diffrn_reflns_av_unetI/netI 0.0373
_diffrn_reflns_laue_measured_fraction_full 1.000
_diffrn_reflns_laue_measured_fraction_max 0.993
_diffrn_reflns_limit_h_max 26
_diffrn_reflns_limit_h_min -29
_diffrn_reflns_limit_k_max 16
_diffrn_reflns_limit_k_min -16
_diffrn_reflns_limit_l_max 29
_diffrn_reflns_limit_l_min -29
_diffrn_reflns_number 81191
_diffrn_reflns_point_group_measured_fraction_full 1.000
_diffrn_reflns_point_group_measured_fraction_max 0.993
_diffrn_reflns_theta_full 25.242
_diffrn_reflns_theta_max 28.320
_diffrn_reflns_theta_min 1.867
_exptl_absorpt_coefficient_mu 0.772
_exptl_absorpt_correction_T_max 1.0
_exptl_absorpt_correction_T_min 0.897296
_exptl_absorpt_correction_type empirical
_exptl_absorpt_process_details 'SADABS v2.10 BRUKER 2001'
_exptl_crystal_colour green
_exptl_crystal_density_diffrn 1.300
_exptl_crystal_description prism
_exptl_crystal_F_000 2344
_exptl_crystal_size_max 0.3
_exptl_crystal_size_mid 0.3
_exptl_crystal_size_min 0.1
_refine_diff_density_max 0.502
_refine_diff_density_min -0.358
_refine_diff_density_rms 0.058
_refine_ls_extinction_method none
_refine_ls_goodness_of_fit_ref 1.097
_refine_ls_hydrogen_treatment mixed
_refine_ls_matrix_type full
_refine_ls_number_parameters 806
_refine_ls_number_reflns 14808
_refine_ls_number_restraints 4
_refine_ls_restrained_S_all 1.098
_refine_ls_R_factor_all 0.0926
_refine_ls_R_factor_gt 0.0586
_refine_ls_shift/su_max 0.001
_refine_ls_shift/su_mean 0.000
_refine_ls_structure_factor_coef Fsqd
_refine_ls_weighting_details 'w=1/[\s^2^(Fo^2^)+(0.1096P)^2^] where P=(Fo^2^+2Fc^2^)/3'
_refine_ls_weighting_scheme calc
_refine_ls_wR_factor_gt 0.1761
_refine_ls_wR_factor_ref 0.1907
_reflns_Friedel_coverage 0.000
_reflns_number_gt 9214
_reflns_number_total 14808
_reflns_threshold_expression 'I > 2\s(I)'
_cod_data_source_file c5dt00305a2.cif
_cod_data_source_block cu0604ll
_cod_depositor_comments 'Adding full bibliography for 7034918--7034924.cif.'
_cod_database_code 7034918
_shelx_space_group_comment
;
The symmetry employed for this shelxl refinement is uniquely defined
by the following loop, which should always be used as a source of
symmetry information in preference to the above space-group names.
They are only intended as comments.
;
_shelxl_version_number 2013-3

loop_
_space_group_symop_operation_xyz
'x, y, z'
'-x, y+1/2, -z+1/2'
'-x, -y, -z'
'x, -y-1/2, z-1/2'

loop_
_atom_site_label
_atom_site_type_symbol
_atom_site_fract_x
_atom_site_fract_y
_atom_site_fract_z
_atom_site_U_iso_or_equiv
_atom_site_adp_type
_atom_site_occupancy
_atom_site_site_symmetry_order
_atom_site_calc_flag
_atom_site_refinement_flags_posn
_atom_site_refinement_flags_adp
_atom_site_refinement_flags_occupancy
_atom_site_disorder_assembly
_atom_site_disorder_group
Cu1 Cu 0.29263(2) 0.56726(3) 0.34696(2) 0.05676(13) Uani 1 1 d . . . . .
N1 N 0.37478(10) 0.63758(17) 0.32935(10) 0.0544(5) Uani 1 1 d . . . . .
O1 O 0.32816(10) 0.42260(17) 0.37149(11) 0.0778(6) Uani 1 1 d . . . . .
C1 C 0.30147(15) 0.3461(2) 0.38924(13) 0.0655(7) Uani 1 1 d . . . . .
F1 F 0.5636(11) 0.850(3) 0.3394(10) 0.240(13) Uani 0.508(15) 1 d . . P A 1
F2 F 0.5844(6) 0.7132(11) 0.2961(15) 0.189(8) Uani 0.508(15) 1 d . . P A 1
F3 F 0.5338(5) 0.8238(19) 0.2475(8) 0.174(6) Uani 0.508(15) 1 d . . P A 1
F1' F 0.5382(8) 0.8807(9) 0.2982(14) 0.185(8) Uani 0.492(15) 1 d . . P A 2
F2' F 0.5874(4) 0.7537(16) 0.3509(7) 0.147(4) Uani 0.492(15) 1 d . . P A 2
F3' F 0.5608(9) 0.735(3) 0.2569(10) 0.228(12) Uani 0.492(15) 1 d . . P A 2
B1 B 0.4122(2) 0.2389(5) 0.4058(4) 0.139(3) Uani 1 1 d . . . . .
H1 H 0.4389 0.3089 0.3952 0.167 Uiso 1 1 calc R U . . .
Cu2 Cu 0.19218(2) 0.46729(3) 0.37662(2) 0.05716(13) Uani 1 1 d . . . . .
N2 N 0.11202(11) 0.3967(2) 0.39880(11) 0.0627(6) Uani 1 1 d . . . . .
O2 O 0.24703(12) 0.3444(2) 0.39690(14) 0.1006(8) Uani 1 1 d . . . . .
C2 C 0.33814(15) 0.2443(3) 0.40461(14) 0.0717(8) Uani 1 1 d . . . . .
B2 B 0.4268(3) 0.1068(6) 0.3837(4) 0.153(3) Uani 1 1 d . . . . .
H2 H 0.4628 0.0868 0.3580 0.184 Uiso 1 1 calc R U . . .
O3 O 0.26011(12) 0.5078(2) 0.26556(9) 0.0902(7) Uani 1 1 d . . . . .
C3 C 0.3607(3) 0.1746(5) 0.3485(2) 0.1298(19) Uani 1 1 d D . . . .
H3A H 0.352(2) 0.204(4) 0.3045(12) 0.156 Uiso 1 1 d D U . . .
B3 B 0.3580(3) 0.0368(4) 0.3707(3) 0.119(2) Uani 1 1 d . . . . .
H3 H 0.3471 -0.0292 0.3372 0.143 Uiso 1 1 calc R U . . .
O4 O 0.17953(11) 0.4259(2) 0.28983(10) 0.0866(7) Uani 1 1 d . . . . .
C4 C 0.21450(15) 0.4489(2) 0.25527(13) 0.0642(7) Uani 1 1 d . . . . .
B4 B 0.3025(2) 0.1283(3) 0.3841(3) 0.1034(16) Uani 1 1 d . . . . .
H4 H 0.2545 0.1233 0.3587 0.124 Uiso 1 1 calc R U . . .
F4 F -0.0875(5) 0.2312(13) 0.4061(4) 0.128(4) Uani 0.508(15) 1 d . . P A 1
F5 F -0.0303(6) 0.170(2) 0.4837(9) 0.216(11) Uani 0.508(15) 1 d . . P A 1
F6 F -0.0712(13) 0.3313(19) 0.4829(17) 0.298(15) Uani 0.508(15) 1 d . . P A 1
F4' F -0.0496(12) 0.1580(14) 0.4459(19) 0.272(14) Uani 0.492(15) 1 d . . P A 2
F5' F -0.0510(5) 0.2792(14) 0.5014(4) 0.131(4) Uani 0.492(15) 1 d . . P A 2
F6' F -0.0942(6) 0.317(3) 0.4234(11) 0.251(12) Uani 0.492(15) 1 d . . P A 2
O5 O 0.23368(10) 0.68833(19) 0.32916(12) 0.0893(7) Uani 1 1 d . . . . .
C5 C 0.19843(14) 0.3988(3) 0.19119(13) 0.0683(8) Uani 1 1 d . . . . .
B5 B 0.3872(5) 0.2356(6) 0.4731(3) 0.181(4) Uani 1 1 d . . . . .
H5 H 0.3961 0.3009 0.5073 0.217 Uiso 1 1 calc R U . . .
O6 O 0.15254(10) 0.60623(18) 0.35302(11) 0.0789(6) Uani 1 1 d . . . . .
C6 C 0.2501(3) 0.4024(6) 0.1480(3) 0.147(2) Uani 1 1 d D . . . .
H6A H 0.2841(19) 0.451(4) 0.158(3) 0.177 Uiso 1 1 d D U . . .
O7 O 0.30970(10) 0.6103(2) 0.43339(9) 0.0803(6) Uani 1 1 d . . . . .
C7 C 0.17889(15) 0.6833(2) 0.33586(13) 0.0630(7) Uani 1 1 d . . . . .
O8 O 0.22816(12) 0.5292(2) 0.45784(10) 0.0976(8) Uani 1 1 d . . . . .
C8 C 0.14138(13) 0.7847(2) 0.32092(13) 0.0622(7) Uani 1 1 d . . . . .
C9 C 0.1778(2) 0.9023(4) 0.3366(3) 0.1294(19) Uani 1 1 d D . . . .
H9A H 0.2181(12) 0.875(4) 0.346(2) 0.155 Uiso 1 1 d D U . . .
C10 C 0.27665(15) 0.5830(2) 0.46946(13) 0.0663(7) Uani 1 1 d . . . . .
B9 B 0.4118(3) 0.0224(5) 0.4386(2) 0.124(2) Uani 1 1 d . . . . .
H9 H 0.4380 -0.0530 0.4498 0.149 Uiso 1 1 calc R U . . .
C11 C 0.29852(16) 0.6184(3) 0.53524(13) 0.0720(8) Uani 1 1 d . . . . .
B11 B 0.1869(4) 0.4814(5) 0.1318(2) 0.133(2) Uani 1 1 d . . . . .
H11 H 0.1889 0.5701 0.1360 0.160 Uiso 1 1 calc R U . . .
B12 B 0.2143(5) 0.4137(7) 0.0739(3) 0.166(3) Uani 1 1 d . . . . .
H12 H 0.2361 0.4548 0.0400 0.199 Uiso 1 1 calc R U . . .
C12 C 0.2547(4) 0.6012(8) 0.5828(2) 0.185(3) Uani 1 1 d D . . . .
H12A H 0.2144(14) 0.582(6) 0.567(3) 0.222 Uiso 1 1 d D U . . .
C13 C 0.40664(15) 0.5929(3) 0.29159(15) 0.0747(8) Uani 1 1 d . . . . .
H13A H 0.3918 0.5295 0.2714 0.090 Uiso 1 1 calc R U . . .
B13 B 0.2386(3) 0.2842(5) 0.1030(3) 0.120(2) Uani 1 1 d . . . . .
H13 H 0.2756 0.2383 0.0883 0.144 Uiso 1 1 calc R U . . .
C14 C 0.46018(16) 0.6354(3) 0.28086(17) 0.0835(10) Uani 1 1 d . . . . .
H14A H 0.4807 0.6024 0.2533 0.100 Uiso 1 1 calc R U . . .
B14 B 0.2302(3) 0.2782(4) 0.1784(2) 0.1108(18) Uani 1 1 d . . . . .
H14 H 0.2615 0.2304 0.2132 0.133 Uiso 1 1 calc R U . . .
C15 C 0.48337(14) 0.7274(3) 0.31136(14) 0.0723(8) Uani 1 1 d . . . . .
B15 B 0.1291(3) 0.4104(8) 0.1505(3) 0.154(3) Uani 1 1 d . . . . .
H15 H 0.0918 0.4511 0.1676 0.185 Uiso 1 1 calc R U . . .
C16 C 0.45028(17) 0.7750(3) 0.34885(17) 0.0853(10) Uani 1 1 d . . . . .
H16A H 0.4637 0.8395 0.3686 0.102 Uiso 1 1 calc R U . . .
B16 B 0.1352(4) 0.4213(8) 0.0745(3) 0.167(4) Uani 1 1 d . . . . .
H16 H 0.1026 0.4683 0.0404 0.201 Uiso 1 1 calc R U . . .
C17 C 0.39744(15) 0.7279(3) 0.35751(15) 0.0729(8) Uani 1 1 d . . . . .
H17A H 0.3761 0.7605 0.3845 0.087 Uiso 1 1 calc R U . . .
B17 B 0.1675(3) 0.3050(6) 0.0556(2) 0.140(2) Uani 1 1 d . . . . .
H17 H 0.1570 0.2761 0.0079 0.167 Uiso 1 1 calc R U . . .
C18 C 0.5421(2) 0.7778(5) 0.3012(3) 0.1119(15) Uani 1 1 d . . . . .
B18 B 0.1771(4) 0.2212(6) 0.1205(3) 0.139(2) Uani 1 1 d . . . . .
H18 H 0.1725 0.1329 0.1163 0.167 Uiso 1 1 calc R U . . .
C19 C 0.0780(3) 0.4509(5) 0.4278(3) 0.205(4) Uani 1 1 d . . . . .
H19A H 0.0894 0.5218 0.4385 0.246 Uiso 1 1 calc R U . . .
B19 B 0.1535(3) 0.2929(5) 0.1783(3) 0.119(2) Uani 1 1 d . . . . .
H19 H 0.1333 0.2553 0.2143 0.143 Uiso 1 1 calc R U . . .
C20 C 0.0257(3) 0.4114(6) 0.4443(4) 0.234(5) Uani 1 1 d . . . . .
H20A H 0.0018 0.4558 0.4638 0.281 Uiso 1 1 calc R U . . .
B20 B 0.1147(3) 0.2980(10) 0.1038(4) 0.194(5) Uani 1 1 d . . . . .
H20 H 0.0690 0.2608 0.0888 0.233 Uiso 1 1 calc R U . . .
C21 C 0.00969(17) 0.3077(4) 0.43186(17) 0.0885(11) Uani 1 1 d . . . . .
B21 B 0.1261(2) 0.8592(4) 0.38073(19) 0.0857(12) Uani 1 1 d . . . . .
H21 H 0.1392 0.8359 0.4293 0.103 Uiso 1 1 calc R U . . .
C22 C 0.04211(18) 0.2531(3) 0.39967(19) 0.0928(11) Uani 1 1 d . . . . .
H22A H 0.0305 0.1832 0.3868 0.111 Uiso 1 1 calc R U . . .
B22 B 0.1281(2) 0.9951(4) 0.3540(3) 0.1040(16) Uani 1 1 d . . . . .
H22 H 0.1423 1.0627 0.3859 0.125 Uiso 1 1 calc R U . . .
C23 C 0.09412(15) 0.2996(3) 0.38460(16) 0.0774(9) Uani 1 1 d . . . . .
H23A H 0.1173 0.2580 0.3629 0.093 Uiso 1 1 calc R U . . .
B23 B 0.1477(3) 0.9936(5) 0.2831(3) 0.132(2) Uani 1 1 d . . . . .
H23 H 0.1749 1.0588 0.2681 0.158 Uiso 1 1 calc R U . . .
C24 C -0.0451(3) 0.2588(7) 0.4503(3) 0.128(2) Uani 1 1 d . . . . .
B24 B 0.1551(3) 0.8606(4) 0.2644(2) 0.1063(17) Uani 1 1 d . . . . .
H24 H 0.1886 0.8374 0.2365 0.128 Uiso 1 1 calc R U . . .
B25 B 0.0667(2) 0.7934(4) 0.3285(3) 0.1018(15) Uani 1 1 d . . . . .
H25 H 0.0404 0.7266 0.3433 0.122 Uiso 1 1 calc R U . . .
B26 B 0.0573(3) 0.9279(4) 0.3495(3) 0.1088(16) Uani 1 1 d . . . . .
H26 H 0.0251 0.9512 0.3788 0.131 Uiso 1 1 calc R U . . .
B27 B 0.0693(3) 1.0095(4) 0.2890(3) 0.1194(19) Uani 1 1 d . . . . .
H27 H 0.0443 1.0860 0.2776 0.143 Uiso 1 1 calc R U . . .
B28 B 0.0874(4) 0.9253(5) 0.2329(3) 0.151(3) Uani 1 1 d . . . . .
H28 H 0.0743 0.9468 0.1841 0.181 Uiso 1 1 calc R U . . .
B29 B 0.0877(3) 0.7933(4) 0.2563(2) 0.128(2) Uani 1 1 d . . . . .
H29 H 0.0761 0.7264 0.2234 0.153 Uiso 1 1 calc R U . . .
B30 B 0.0311(3) 0.8846(5) 0.2733(3) 0.140(3) Uani 1 1 d . . . . .
H30 H -0.0182 0.8786 0.2523 0.168 Uiso 1 1 calc R U . . .
B31 B 0.3140(6) 0.5229(4) 0.5856(2) 0.181(5) Uani 1 1 d . . . . .
H31 H 0.3103 0.4366 0.5735 0.217 Uiso 1 1 calc R U . . .
B32 B 0.2969(6) 0.5680(7) 0.6532(3) 0.202(5) Uani 1 1 d . . . . .
H32 H 0.2816 0.5123 0.6855 0.242 Uiso 1 1 calc R U . . .
B33 B 0.2673(4) 0.7037(8) 0.6367(3) 0.164(3) Uani 1 1 d . . . . .
H33 H 0.2316 0.7401 0.6580 0.197 Uiso 1 1 calc R U . . .
B34 B 0.2683(4) 0.7296(6) 0.5603(3) 0.144(3) Uani 1 1 d . . . . .
H34 H 0.2341 0.7810 0.5306 0.173 Uiso 1 1 calc R U . . .
B35 B 0.3715(3) 0.6096(10) 0.5682(3) 0.180(4) Uani 1 1 d . . . . .
H35 H 0.4078 0.5813 0.5449 0.216 Uiso 1 1 calc R U . . .
B36 B 0.3715(5) 0.5769(8) 0.6447(3) 0.186(4) Uani 1 1 d . . . . .
H36 H 0.4083 0.5265 0.6715 0.224 Uiso 1 1 calc R U . . .
B37 B 0.3403(3) 0.6783(6) 0.6781(2) 0.131(2) Uani 1 1 d . . . . .
H37 H 0.3543 0.6923 0.7278 0.158 Uiso 1 1 calc R U . . .
B38 B 0.3221(4) 0.7786(6) 0.6212(3) 0.141(2) Uani 1 1 d . . . . .
H38 H 0.3244 0.8645 0.6341 0.169 Uiso 1 1 calc R U . . .
B6 B 0.3194(4) 0.1648(5) 0.4568(3) 0.145(3) Uani 1 1 d . . . . .
H6 H 0.2818 0.1846 0.4803 0.174 Uiso 1 1 calc R U . . .
B39 B 0.3400(4) 0.7300(6) 0.5541(3) 0.130(2) Uani 1 1 d . . . . .
H39 H 0.3542 0.7823 0.5195 0.156 Uiso 1 1 calc R U . . .
B7 B 0.3333(4) 0.0345(5) 0.4399(4) 0.166(4) Uani 1 1 d . . . . .
H7 H 0.3069 -0.0340 0.4527 0.200 Uiso 1 1 calc R U . . .
B10 B 0.3851(6) 0.1018(7) 0.4940(3) 0.204(5) Uani 1 1 d . . . . .
H10 H 0.3929 0.0781 0.5425 0.244 Uiso 1 1 calc R U . . .
B40 B 0.3852(4) 0.7121(9) 0.6243(3) 0.167(4) Uani 1 1 d . . . . .
H40 H 0.4296 0.7543 0.6382 0.201 Uiso 1 1 calc R U . . .
B8 B 0.4440(4) 0.1481(7) 0.4600(5) 0.208(5) Uani 1 1 d . . . . .
H8 H 0.4918 0.1559 0.4857 0.250 Uiso 1 1 calc R U . . .

loop_
_atom_site_aniso_label
_atom_site_aniso_U_11
_atom_site_aniso_U_22
_atom_site_aniso_U_33
_atom_site_aniso_U_23
_atom_site_aniso_U_13
_atom_site_aniso_U_12
Cu1 0.0540(2) 0.0622(2) 0.0563(2) -0.00150(14) 0.01639(14) -0.00268(14)
N1 0.0574(13) 0.0535(13) 0.0549(11) -0.0009(10) 0.0182(10) 0.0023(10)
O1 0.0665(13) 0.0631(13) 0.1068(17) 0.0080(12) 0.0249(12) 0.0084(10)
C1 0.070(2) 0.0633(18) 0.0630(16) 0.0024(13) 0.0134(14) 0.0067(15)
F1 0.212(17) 0.33(3) 0.207(14) -0.142(16) 0.119(12) -0.21(2)
F2 0.075(6) 0.174(10) 0.33(2) 0.036(14) 0.062(10) -0.006(6)
F3 0.108(6) 0.248(14) 0.183(10) 0.074(11) 0.071(6) -0.036(8)
F1' 0.179(11) 0.098(6) 0.32(2) 0.052(10) 0.157(14) -0.022(6)
F2' 0.069(4) 0.199(11) 0.165(9) -0.007(8) 0.002(5) -0.039(5)
F3' 0.112(10) 0.43(3) 0.173(11) -0.151(15) 0.109(9) -0.118(14)
B1 0.080(3) 0.089(4) 0.224(8) 0.009(4) -0.025(4) 0.009(3)
Cu2 0.0560(2) 0.0588(2) 0.0601(2) -0.00096(14) 0.01967(15) -0.00292(14)
N2 0.0609(14) 0.0651(15) 0.0680(14) -0.0130(12) 0.0269(11) -0.0083(11)
O2 0.0843(17) 0.0763(15) 0.150(2) 0.0418(15) 0.0439(16) 0.0129(13)
C2 0.082(2) 0.0691(19) 0.0623(16) 0.0080(14) 0.0114(15) 0.0119(16)
B2 0.113(5) 0.137(5) 0.223(8) 0.037(5) 0.064(5) 0.072(4)
O3 0.0932(17) 0.120(2) 0.0572(12) -0.0107(13) 0.0165(11) -0.0284(16)
C3 0.154(4) 0.150(4) 0.093(3) 0.021(3) 0.041(3) 0.083(4)
B3 0.130(5) 0.093(3) 0.115(4) -0.024(3) -0.022(3) 0.047(3)
O4 0.0820(15) 0.1122(19) 0.0705(13) -0.0289(13) 0.0273(12) -0.0195(13)
C4 0.0668(19) 0.0648(18) 0.0595(16) -0.0063(13) 0.0094(14) 0.0095(14)
B4 0.090(3) 0.061(2) 0.159(5) 0.009(3) 0.027(3) 0.006(2)
F4 0.082(5) 0.194(10) 0.109(5) -0.011(5) 0.018(4) -0.070(6)
F5 0.144(8) 0.26(2) 0.220(11) 0.141(15) -0.005(8) -0.106(11)
F6 0.32(2) 0.194(16) 0.49(3) -0.166(18) 0.34(2) -0.127(14)
F4' 0.188(16) 0.157(12) 0.53(4) -0.088(19) 0.21(2) -0.112(13)
F5' 0.133(6) 0.167(12) 0.112(5) 0.009(6) 0.071(5) -0.057(7)
F6' 0.099(7) 0.44(3) 0.232(17) 0.09(2) 0.071(9) -0.050(13)
O5 0.0655(14) 0.0760(15) 0.131(2) 0.0284(14) 0.0317(13) 0.0096(11)
C5 0.0706(19) 0.0768(19) 0.0569(15) -0.0099(14) 0.0117(13) 0.0172(15)
B5 0.257(9) 0.138(6) 0.100(4) -0.031(4) -0.075(5) 0.095(6)
O6 0.0710(14) 0.0599(12) 0.1134(18) 0.0085(12) 0.0364(12) 0.0041(11)
C6 0.134(4) 0.202(6) 0.121(4) -0.070(4) 0.062(3) -0.056(4)
O7 0.0865(15) 0.0958(16) 0.0640(12) -0.0198(11) 0.0280(11) -0.0238(13)
C7 0.071(2) 0.0600(17) 0.0595(15) -0.0052(13) 0.0179(13) 0.0074(14)
O8 0.0951(17) 0.141(2) 0.0584(12) -0.0173(13) 0.0202(12) -0.0479(17)
C8 0.0648(17) 0.0605(17) 0.0636(16) -0.0073(13) 0.0189(13) 0.0055(13)
C9 0.101(3) 0.068(2) 0.234(6) 0.004(3) 0.066(4) 0.005(2)
C10 0.079(2) 0.0644(18) 0.0564(16) -0.0055(13) 0.0152(14) -0.0024(15)
B9 0.152(5) 0.104(4) 0.101(4) -0.005(3) -0.010(3) 0.061(4)
C11 0.089(2) 0.0680(19) 0.0592(16) -0.0086(14) 0.0169(15) -0.0116(16)
B11 0.233(8) 0.096(4) 0.072(3) -0.008(3) 0.034(4) 0.025(4)
B12 0.256(10) 0.175(7) 0.079(3) -0.023(4) 0.064(5) -0.005(7)
C12 0.205(7) 0.283(9) 0.077(3) -0.048(5) 0.053(4) -0.136(7)
C13 0.070(2) 0.075(2) 0.085(2) -0.0251(17) 0.0286(16) -0.0088(16)
B13 0.121(4) 0.136(5) 0.106(4) -0.044(3) 0.031(3) 0.031(4)
C14 0.072(2) 0.095(3) 0.095(2) -0.019(2) 0.0433(18) -0.0017(18)
B14 0.141(5) 0.092(3) 0.086(3) -0.019(2) -0.007(3) 0.042(3)
C15 0.0613(18) 0.089(2) 0.0716(18) 0.0013(16) 0.0251(14) -0.0111(16)
B15 0.083(3) 0.280(10) 0.086(3) -0.080(5) -0.016(3) 0.061(5)
C16 0.094(2) 0.076(2) 0.097(2) -0.0221(18) 0.044(2) -0.0289(19)
B16 0.200(8) 0.202(8) 0.081(3) -0.024(4) -0.016(4) 0.108(7)
C17 0.084(2) 0.0681(19) 0.0775(19) -0.0125(15) 0.0424(16) -0.0124(16)
B17 0.156(5) 0.177(6) 0.078(3) -0.049(4) 0.006(3) 0.036(5)
C18 0.087(3) 0.139(5) 0.122(4) -0.011(4) 0.049(3) -0.031(3)
B18 0.177(7) 0.120(5) 0.122(5) -0.062(4) 0.037(4) -0.016(4)
C19 0.203(6) 0.153(5) 0.327(8) -0.169(5) 0.213(6) -0.122(4)
B19 0.123(4) 0.137(5) 0.104(4) -0.056(4) 0.038(3) -0.042(4)
C20 0.220(6) 0.193(6) 0.369(10) -0.184(7) 0.246(7) -0.127(5)
B20 0.105(5) 0.316(13) 0.147(6) -0.141(8) -0.008(4) -0.002(7)
C21 0.077(2) 0.114(3) 0.082(2) -0.021(2) 0.0340(18) -0.032(2)
B21 0.099(3) 0.087(3) 0.075(2) -0.011(2) 0.025(2) 0.026(2)
C22 0.090(3) 0.072(2) 0.119(3) -0.007(2) 0.029(2) -0.0234(19)
B22 0.099(3) 0.069(3) 0.132(4) -0.029(3) -0.003(3) 0.022(2)
C23 0.073(2) 0.0652(19) 0.102(2) -0.0113(17) 0.0362(18) -0.0104(16)
B23 0.160(6) 0.076(3) 0.175(6) 0.038(4) 0.069(5) 0.027(3)
C24 0.088(4) 0.180(7) 0.122(5) -0.005(4) 0.038(3) -0.054(4)
B24 0.145(5) 0.085(3) 0.109(3) 0.029(3) 0.074(3) 0.042(3)
B25 0.075(3) 0.083(3) 0.143(4) 0.003(3) 0.014(3) 0.006(2)
B26 0.102(4) 0.099(4) 0.128(4) -0.010(3) 0.029(3) 0.037(3)
B27 0.143(5) 0.088(3) 0.120(4) -0.002(3) 0.009(4) 0.044(3)
B28 0.234(8) 0.124(5) 0.085(3) 0.011(3) 0.007(4) 0.075(5)
B29 0.185(6) 0.089(3) 0.083(3) -0.025(3) -0.032(3) 0.043(4)
B30 0.112(4) 0.118(5) 0.157(6) -0.033(4) -0.046(4) 0.033(4)
B31 0.396(15) 0.058(3) 0.062(3) 0.005(2) -0.013(5) -0.017(5)
B32 0.355(14) 0.187(8) 0.061(3) -0.004(4) 0.038(5) -0.163(9)
B33 0.177(7) 0.235(9) 0.093(4) -0.059(5) 0.057(4) -0.014(7)
B34 0.219(8) 0.117(5) 0.094(4) -0.022(3) 0.027(4) 0.049(5)
B35 0.117(5) 0.329(13) 0.082(4) -0.072(6) -0.006(3) 0.033(7)
B36 0.232(9) 0.218(9) 0.075(4) -0.023(4) -0.046(5) 0.093(8)
B37 0.167(6) 0.150(5) 0.071(3) -0.029(3) 0.009(3) -0.025(5)
B38 0.182(7) 0.128(5) 0.110(4) -0.054(4) 0.021(4) -0.022(5)
B6 0.240(8) 0.113(4) 0.113(4) 0.068(4) 0.107(5) 0.094(5)
B39 0.177(6) 0.127(5) 0.095(4) -0.030(3) 0.044(4) -0.066(5)
B7 0.226(9) 0.090(4) 0.212(9) 0.072(5) 0.113(7) 0.063(5)
B10 0.349(14) 0.154(7) 0.077(4) 0.012(4) -0.027(6) 0.135(9)
B40 0.140(6) 0.248(10) 0.108(5) -0.065(6) 0.013(4) -0.073(7)
B8 0.191(8) 0.132(6) 0.233(10) -0.039(7) -0.120(7) 0.074(6)

loop_
_atom_type_symbol
_atom_type_description
_atom_type_scat_dispersion_real
_atom_type_scat_dispersion_imag
_atom_type_scat_source
C C 0.0033 0.0016 'International Tables Vol C Tables 4.2.6.8 and 6.1.1.4'
H H 0.0000 0.0000 'International Tables Vol C Tables 4.2.6.8 and 6.1.1.4'
B B 0.0013 0.0007 'International Tables Vol C Tables 4.2.6.8 and 6.1.1.4'
O O 0.0106 0.0060 'International Tables Vol C Tables 4.2.6.8 and 6.1.1.4'
N N 0.0061 0.0033 'International Tables Vol C Tables 4.2.6.8 and 6.1.1.4'
F F 0.0171 0.0103 'International Tables Vol C Tables 4.2.6.8 and 6.1.1.4'
Cu Cu 0.3201 1.2651 'International Tables Vol C Tables 4.2.6.8 and 6.1.1.4'

loop_
_geom_angle_atom_site_label_1
_geom_angle_atom_site_label_2
_geom_angle_atom_site_label_3
_geom_angle
O3 Cu1 O7 167.32(10)
O3 Cu1 O5 89.79(12)
O7 Cu1 O5 88.71(11)
O3 Cu1 O1 88.06(11)
O7 Cu1 O1 89.35(11)
O5 Cu1 O1 161.41(9)
O3 Cu1 N1 98.58(9)
O7 Cu1 N1 94.05(9)
O5 Cu1 N1 102.09(9)
O1 Cu1 N1 96.49(9)
O3 Cu1 Cu2 83.75(7)
O7 Cu1 Cu2 83.57(6)
O5 Cu1 Cu2 81.59(7)
O1 Cu1 Cu2 79.83(6)
N1 Cu1 Cu2 175.60(6)
C13 N1 C17 116.8(2)
C13 N1 Cu1 122.34(19)
C17 N1 Cu1 120.78(18)
C1 O1 Cu1 126.5(2)
O1 C1 O2 126.8(3)
O1 C1 C2 116.6(3)
O2 C1 C2 116.6(3)
C2 B1 B8 107.8(6)
C2 B1 B5 60.5(4)
B8 B1 B5 61.2(6)
C2 B1 C3 59.8(3)
B8 B1 C3 109.8(5)
B5 B1 C3 110.8(5)
C2 B1 B2 106.0(4)
B8 B1 B2 60.7(4)
B5 B1 B2 109.7(5)
C3 B1 B2 59.7(4)
C2 B1 H1 123.1
B8 B1 H1 120.8
B5 B1 H1 119.6
C3 B1 H1 120.5
B2 B1 H1 122.2
O2 Cu2 O6 167.88(10)
O2 Cu2 O4 88.92(12)
O6 Cu2 O4 89.95(11)
O2 Cu2 O8 88.53(13)
O6 Cu2 O8 88.86(12)
O4 Cu2 O8 162.16(10)
O2 Cu2 N2 97.93(10)
O6 Cu2 N2 94.16(9)
O4 Cu2 N2 99.49(9)
O8 Cu2 N2 98.35(9)
O2 Cu2 Cu1 84.74(7)
O6 Cu2 Cu1 83.17(6)
O4 Cu2 Cu1 80.73(7)
O8 Cu2 Cu1 81.45(7)
N2 Cu2 Cu1 177.32(7)
C19 N2 C23 115.5(3)
C19 N2 Cu2 120.7(2)
C23 N2 Cu2 123.8(2)
C1 O2 Cu2 122.0(2)
C1 C2 B1 122.1(3)
C1 C2 B6 117.4(3)
B1 C2 B6 111.3(4)
C1 C2 B4 117.3(3)
B1 C2 B4 112.9(3)
B6 C2 B4 60.0(4)
C1 C2 C3 119.4(3)
B1 C2 C3 62.6(3)
B6 C2 C3 112.3(4)
B4 C2 C3 63.1(3)
C1 C2 B5 118.6(3)
B1 C2 B5 61.7(4)
B6 C2 B5 62.0(4)
B4 C2 B5 112.2(4)
C3 C2 B5 114.0(4)
B9 B2 B3 60.8(4)
B9 B2 C3 110.6(5)
B3 B2 C3 61.9(4)
B9 B2 B8 60.7(5)
B3 B2 B8 108.6(6)
C3 B2 B8 107.2(4)
B9 B2 B1 107.2(5)
B3 B2 B1 107.8(4)
C3 B2 B1 59.3(3)
B8 B2 B1 57.9(4)
B9 B2 H2 120.5
B3 B2 H2 120.7
C3 B2 H2 120.7
B8 B2 H2 122.5
B1 B2 H2 123.4
C4 O3 Cu1 121.9(2)
C2 C3 B1 57.6(3)
C2 C3 B2 105.4(4)
B1 C3 B2 61.1(4)
C2 C3 B4 57.8(2)
B1 C3 B4 104.7(4)
B2 C3 B4 105.7(4)
C2 C3 B3 104.6(3)
B1 C3 B3 106.9(4)
B2 C3 B3 58.9(3)
B4 C3 B3 59.2(3)
C2 C3 H3A 120(3)
B1 C3 H3A 121(3)
B2 C3 H3A 126(3)
B4 C3 H3A 122(3)
B3 C3 H3A 127(3)
B2 B3 B9 58.6(4)
B2 B3 B7 106.8(5)
B9 B3 B7 60.7(4)
B2 B3 B4 106.0(4)
B9 B3 B4 107.5(4)
B7 B3 B4 59.8(3)
B2 B3 C3 59.1(3)
B9 B3 C3 106.6(4)
B7 B3 C3 107.3(4)
B4 B3 C3 59.4(3)
B2 B3 H3 123.3
B9 B3 H3 122.1
B7 B3 H3 121.7
B4 B3 H3 122.4
C3 B3 H3 122.5
C4 O4 Cu2 125.0(2)
O3 C4 O4 128.3(3)
O3 C4 C5 116.0(3)
O4 C4 C5 115.7(3)
B6 B4 C2 59.5(3)
B6 B4 B7 60.2(4)
C2 B4 B7 106.7(5)
B6 B4 B3 108.7(4)
C2 B4 B3 107.3(4)
B7 B4 B3 60.0(3)
B6 B4 C3 108.5(5)
C2 B4 C3 59.1(3)
B7 B4 C3 109.1(4)
B3 B4 C3 61.4(3)
B6 B4 H4 121.4
C2 B4 H4 123.2
B7 B4 H4 121.8
B3 B4 H4 121.2
C3 B4 H4 120.9
C7 O5 Cu1 123.7(2)
C4 C5 B15 119.8(3)
C4 C5 B19 120.4(3)
B15 C5 B19 59.9(4)
C4 C5 C6 118.7(3)
B15 C5 C6 111.4(4)
B19 C5 C6 113.0(3)
C4 C5 B11 117.7(3)
B15 C5 B11 61.7(4)
B19 C5 B11 111.5(4)
C6 C5 B11 61.6(4)
C4 C5 B14 119.2(3)
B15 C5 B14 111.2(4)
B19 C5 B14 61.7(3)
C6 C5 B14 64.0(3)
B11 C5 B14 114.2(3)
C2 B5 B1 57.8(3)
C2 B5 B6 57.7(3)
B1 B5 B6 104.8(4)
C2 B5 B10 104.9(5)
B1 B5 B10 107.0(5)
B6 B5 B10 59.7(6)
C2 B5 B8 104.1(5)
B1 B5 B8 59.1(6)
B6 B5 B8 106.4(5)
B10 B5 B8 60.3(5)
C2 B5 H5 124.9
B1 B5 H5 123.2
B6 B5 H5 123.3
B10 B5 H5 122.0
B8 B5 H5 122.8
C7 O6 Cu2 123.7(2)
C5 C6 B12 109.5(5)
C5 C6 B11 59.5(3)
B12 C6 B11 62.6(4)
C5 C6 B13 106.0(4)
B12 C6 B13 61.8(4)
B11 C6 B13 110.1(4)
C5 C6 B14 59.5(3)
B12 C6 B14 110.1(4)
B11 C6 B14 108.9(4)
B13 C6 B14 58.7(3)
C5 C6 H6A 120(4)
B12 C6 H6A 111(4)
B11 C6 H6A 106(4)
B13 C6 H6A 132(4)
B14 C6 H6A 135(4)
C10 O7 Cu1 122.9(2)
O6 C7 O5 127.9(3)
O6 C7 C8 116.3(3)
O5 C7 C8 115.9(3)
C10 O8 Cu2 124.5(2)
C7 C8 B24 117.6(3)
C7 C8 C9 117.4(3)
B24 C8 C9 60.3(3)
C7 C8 B29 120.4(3)
B24 C8 B29 61.1(3)
C9 C8 B29 110.7(3)
C7 C8 B25 122.3(3)
B24 C8 B25 112.1(3)
C9 C8 B25 111.3(3)
B29 C8 B25 63.1(3)
C7 C8 B21 117.8(3)
B24 C8 B21 112.7(3)
C9 C8 B21 62.0(3)
B29 C8 B21 114.6(3)
B25 C8 B21 62.3(3)
C8 C9 B24 59.3(3)
C8 C9 B23 109.5(5)
B24 C9 B23 61.7(4)
C8 C9 B22 109.3(3)
B24 C9 B22 110.6(4)
B23 C9 B22 61.5(3)
C8 C9 B21 60.3(2)
B24 C9 B21 110.4(4)
B23 C9 B21 113.3(4)
B22 C9 B21 62.7(3)
C8 C9 H9A 98(3)
B24 C9 H9A 101(3)
B23 C9 H9A 128(3)
B22 C9 H9A 146(3)
B21 C9 H9A 118(3)
O7 C10 O8 127.6(3)
O7 C10 C11 115.8(3)
O8 C10 C11 116.6(3)
B2 B9 B3 60.5(4)
B2 B9 B8 61.0(5)
B3 B9 B8 108.6(4)
B2 B9 B7 107.6(4)
B3 B9 B7 59.8(4)
B8 B9 B7 105.8(5)
B2 B9 B10 107.8(5)
B3 B9 B10 106.4(4)
B8 B9 B10 59.3(5)
B7 B9 B10 57.8(5)
B2 B9 H9 120.9
B3 B9 H9 121.6
B8 B9 H9 121.9
B7 B9 H9 123.3
B10 B9 H9 123.2
C10 C11 C12 119.3(3)
C10 C11 B31 116.2(3)
C12 C11 B31 60.7(5)
C10 C11 B35 120.4(3)
C12 C11 B35 111.9(4)
B31 C11 B35 65.9(5)
C10 C11 B39 122.4(3)
C12 C11 B39 108.9(4)
B31 C11 B39 113.8(4)
B35 C11 B39 59.9(4)
C10 C11 B34 119.4(3)
C12 C11 B34 63.1(5)
B31 C11 B34 114.2(4)
B35 C11 B34 109.4(5)
B39 C11 B34 58.2(4)
C5 B11 B15 58.4(3)
C5 B11 C6 59.0(3)
B15 B11 C6 106.7(5)
C5 B11 B16 107.5(5)
B15 B11 B16 61.7(5)
C6 B11 B16 108.0(4)
C5 B11 B12 106.0(4)
B15 B11 B12 109.4(5)
C6 B11 B12 58.7(4)
B16 B11 B12 61.3(4)
C5 B11 H11 123.5
B15 B11 H11 121.4
C6 B11 H11 122.9
B16 B11 H11 120.5
B12 B11 H11 121.7
C6 B12 B17 108.1(5)
C6 B12 B11 58.7(4)
B17 B12 B11 105.6(6)
C6 B12 B16 105.4(4)
B17 B12 B16 58.8(5)
B11 B12 B16 58.0(5)
C6 B12 B13 61.3(4)
B17 B12 B13 59.7(4)
B11 B12 B13 106.8(4)
B16 B12 B13 106.0(6)
C6 B12 H12 121.8
B17 B12 H12 122.3
B11 B12 H12 123.6
B16 B12 H12 123.9
B13 B12 H12 121.8
C11 C12 B31 60.4(4)
C11 C12 B32 110.6(6)
B31 C12 B32 62.2(6)
C11 C12 B34 60.8(3)
B31 C12 B34 112.1(5)
B32 C12 B34 113.4(5)
C11 C12 B33 109.3(5)
B31 C12 B33 113.4(5)
B32 C12 B33 63.7(4)
B34 C12 B33 60.7(5)
C11 C12 H12A 117(5)
B31 C12 H12A 125(5)
B32 C12 H12A 127(5)
B34 C12 H12A 110(5)
B33 C12 H12A 117(5)
N1 C13 C14 123.2(3)
N1 C13 H13A 118.4
C14 C13 H13A 118.4
B18 B13 B17 61.9(4)
B18 B13 B14 60.0(3)
B17 B13 B14 109.4(4)
B18 B13 C6 106.3(4)
B17 B13 C6 103.3(4)
B14 B13 C6 60.9(3)
B18 B13 B12 107.7(5)
B17 B13 B12 58.0(4)
B14 B13 B12 108.0(4)
C6 B13 B12 57.0(4)
B18 B13 H13 121.2
B17 B13 H13 122.5
B14 B13 H13 120.2
C6 B13 H13 124.6
B12 B13 H13 123.2
C13 C14 C15 119.0(3)
C13 C14 H14A 120.5
C15 C14 H14A 120.5
C5 B14 B19 57.3(3)
C5 B14 B18 104.1(4)
B19 B14 B18 60.8(3)
C5 B14 B13 104.9(4)
B19 B14 B13 107.4(4)
B18 B14 B13 58.6(3)
C5 B14 C6 56.4(3)
B19 B14 C6 103.4(4)
B18 B14 C6 104.8(4)
B13 B14 C6 60.4(3)
C5 B14 H14 125.2
B19 B14 H14 122.8
B18 B14 H14 123.2
B13 B14 H14 121.9
C6 B14 H14 124.4
C16 C15 C14 118.1(3)
C16 C15 C18 120.6(4)
C14 C15 C18 121.2(4)
C5 B15 B19 60.4(3)
C5 B15 B11 60.0(3)
B19 B15 B11 110.5(4)
C5 B15 B20 107.5(5)
B19 B15 B20 61.1(5)
B11 B15 B20 109.1(5)
C5 B15 B16 107.3(5)
B19 B15 B16 110.7(4)
B11 B15 B16 59.9(5)
B20 B15 B16 61.0(4)
C5 B15 H15 122.7
B19 B15 H15 119.6
B11 B15 H15 120.9
B20 B15 H15 121.3
B16 B15 H15 121.1
C15 C16 C17 119.6(3)
C15 C16 H16A 120.2
C17 C16 H16A 120.2
B17 B16 B11 107.6(5)
B17 B16 B15 107.3(6)
B11 B16 B15 58.4(4)
B17 B16 B20 60.7(5)
B11 B16 B20 106.6(4)
B15 B16 B20 59.3(5)
B17 B16 B12 58.7(4)
B11 B16 B12 60.7(5)
B15 B16 B12 106.4(4)
B20 B16 B12 106.9(5)
B17 B16 H16 121.8
B11 B16 H16 122.2
B15 B16 H16 123.0
B20 B16 H16 122.2
B12 B16 H16 122.5
N1 C17 C16 123.2(3)
N1 C17 H17A 118.4
C16 C17 H17A 118.4
B12 B17 B16 62.5(5)
B12 B17 B13 62.3(4)
B16 B17 B13 110.7(5)
B12 B17 B20 110.3(5)
B16 B17 B20 61.3(5)
B13 B17 B20 105.1(5)
B12 B17 B18 107.8(4)
B16 B17 B18 106.4(4)
B13 B17 B18 57.8(4)
B20 B17 B18 56.4(5)
B12 B17 H17 119.1
B16 B17 H17 119.9
B13 B17 H17 121.8
B20 B17 H17 122.9
B18 B17 H17 124.8
F2 C18 F1 109.0(12)
F3' C18 F1' 114.0(13)
F2 C18 F3 99.2(9)
F1 C18 F3 106.0(12)
F3' C18 F2' 103.7(13)
F1' C18 F2' 106.9(10)
F2 C18 C15 115.9(7)
F1 C18 C15 114.4(7)
F3' C18 C15 112.1(7)
F1' C18 C15 111.8(7)
F3 C18 C15 110.9(6)
F2' C18 C15 107.7(6)
B20 B18 B13 111.2(6)
B20 B18 B14 110.3(4)
B13 B18 B14 61.3(4)
B20 B18 B19 60.4(4)
B13 B18 B19 108.6(4)
B14 B18 B19 59.6(3)
B20 B18 B17 61.5(5)
B13 B18 B17 60.2(4)
B14 B18 B17 109.1(5)
B19 B18 B17 107.8(5)
B20 B18 H18 119.5
B13 B18 H18 120.3
B14 B18 H18 120.7
B19 B18 H18 122.4
B17 B18 H18 121.5
N2 C19 C20 124.5(4)
N2 C19 H19A 117.8
C20 C19 H19A 117.8
B15 B19 C5 59.7(3)
B15 B19 B20 62.4(5)
C5 B19 B20 108.0(6)
B15 B19 B14 110.5(5)
C5 B19 B14 61.0(3)
B20 B19 B14 108.0(4)
B15 B19 B18 107.6(5)
C5 B19 B18 106.0(4)
B20 B19 B18 57.6(4)
B14 B19 B18 59.6(3)
B15 B19 H19 120.1
C5 B19 H19 122.3
B20 B19 H19 121.7
B14 B19 H19 120.5
B18 B19 H19 123.9
C21 C20 C19 119.0(4)
C21 C20 H20A 120.5
C19 C20 H20A 120.5
B18 B20 B19 61.9(4)
B18 B20 B15 106.5(4)
B19 B20 B15 56.6(3)
B18 B20 B17 62.1(4)
B19 B20 B17 109.4(5)
B15 B20 B17 105.5(7)
B18 B20 B16 108.3(6)
B19 B20 B16 106.1(5)
B15 B20 B16 59.7(5)
B17 B20 B16 58.0(5)
B18 B20 H20 120.2
B19 B20 H20 122.0
B15 B20 H20 124.4
B17 B20 H20 121.7
B16 B20 H20 122.8
C22 C21 C20 117.1(4)
C22 C21 C24 121.0(5)
C20 C21 C24 121.8(5)
C8 B21 C9 57.7(2)
C8 B21 B26 104.2(3)
C9 B21 B26 104.3(4)
C8 B21 B25 58.6(2)
C9 B21 B25 104.9(4)
B26 B21 B25 59.6(3)
C8 B21 B22 103.0(3)
C9 B21 B22 57.3(3)
B26 B21 B22 59.5(3)
B25 B21 B22 106.3(3)
C8 B21 H21 124.8
C9 B21 H21 124.5
B26 B21 H21 123.2
B25 B21 H21 122.5
B22 B21 H21 123.8
C21 C22 C23 119.8(4)
C21 C22 H22A 120.1
C23 C22 H22A 120.1
C9 B22 B23 58.8(3)
C9 B22 B27 106.7(4)
B23 B22 B27 61.7(4)
C9 B22 B26 106.3(3)
B23 B22 B26 109.4(4)
B27 B22 B26 59.8(3)
C9 B22 B21 60.0(3)
B23 B22 B21 108.9(3)
B27 B22 B21 107.8(4)
B26 B22 B21 59.4(3)
C9 B22 H22 123.4
B23 B22 H22 120.5
B27 B22 H22 121.6
B26 B22 H22 122.1
B21 B22 H22 121.6
N2 C23 C22 123.9(3)
N2 C23 H23A 118.1
C22 C23 H23A 118.1
C9 B23 B24 58.8(3)
C9 B23 B22 59.6(3)
B24 B23 B22 106.8(4)
C9 B23 B28 105.4(4)
B24 B23 B28 59.1(4)
B22 B23 B28 106.6(5)
C9 B23 B27 105.9(4)
B24 B23 B27 105.5(5)
B22 B23 B27 59.8(3)
B28 B23 B27 58.5(4)
C9 B23 H23 123.1
B24 B23 H23 122.9
B22 B23 H23 121.9
B28 B23 H23 123.2
B27 B23 H23 123.1
F5' C24 F4' 105.1(15)
F4 C24 F5 105.9(10)
F5' C24 F6' 94.4(13)
F4' C24 F6' 117.0(13)
F4 C24 F6 105.4(15)
F5 C24 F6 109.2(15)
F5' C24 C21 115.5(7)
F4' C24 C21 116.1(8)
F4 C24 C21 114.4(6)
F5 C24 C21 111.6(9)
F6' C24 C21 107.0(9)
F6 C24 C21 110.0(8)
C8 B24 C9 60.3(3)
C8 B24 B29 60.1(3)
C9 B24 B29 109.9(3)
C8 B24 B23 108.6(4)
C9 B24 B23 59.5(3)
B29 B24 B23 111.9(4)
C8 B24 B28 107.1(4)
C9 B24 B28 108.4(4)
B29 B24 B28 60.4(4)
B23 B24 B28 62.1(4)
C8 B24 H24 122.4
C9 B24 H24 121.5
B29 B24 H24 119.7
B23 B24 H24 119.9
B28 B24 H24 121.6
C8 B25 B30 106.2(4)
C8 B25 B26 104.9(4)
B30 B25 B26 60.7(3)
C8 B25 B29 57.6(3)
B30 B25 B29 61.3(4)
B26 B25 B29 108.2(4)
C8 B25 B21 59.1(2)
B30 B25 B21 109.6(4)
B26 B25 B21 60.0(3)
B29 B25 B21 107.4(4)
C8 B25 H25 124.7
B30 B25 H25 120.6
B26 B25 H25 122.3
B29 B25 H25 121.9
B21 B25 H25 121.2
B27 B26 B25 107.3(4)
B27 B26 B21 109.2(4)
B25 B26 B21 60.5(3)
B27 B26 B22 59.8(3)
B25 B26 B22 108.2(3)
B21 B26 B22 61.1(3)
B27 B26 B30 60.2(4)
B25 B26 B30 59.2(3)
B21 B26 B30 108.8(3)
B22 B26 B30 108.2(4)
B27 B26 H26 121.7
B25 B26 H26 122.3
B21 B26 H26 120.5
B22 B26 H26 121.4
B30 B26 H26 121.7
B28 B27 B26 107.7(4)
B28 B27 B22 107.0(4)
B26 B27 B22 60.4(3)
B28 B27 B30 60.3(4)
B26 B27 B30 60.3(4)
B22 B27 B30 108.8(4)
B28 B27 B23 60.5(4)
B26 B27 B23 107.3(4)
B22 B27 B23 58.4(3)
B30 B27 B23 109.0(4)
B28 B27 H27 121.9
B26 B27 H27 121.8
B22 B27 H27 122.2
B30 B27 H27 120.7
B23 B27 H27 122.0
B29 B28 B24 58.9(3)
B29 B28 B27 109.8(5)
B24 B28 B27 107.3(4)
B29 B28 B30 61.9(4)
B24 B28 B30 108.0(4)
B27 B28 B30 60.5(4)
B29 B28 B23 107.8(4)
B24 B28 B23 58.8(4)
B27 B28 B23 61.0(4)
B30 B28 B23 109.6(4)
B29 B28 H28 121.0
B24 B28 H28 123.3
B27 B28 H28 121.0
B30 B28 H28 120.4
B23 B28 H28 121.5
C8 B29 B24 58.8(3)
C8 B29 B28 106.3(4)
B24 B29 B28 60.7(4)
C8 B29 B25 59.3(2)
B24 B29 B25 107.2(3)
B28 B29 B25 107.0(4)
C8 B29 B30 105.3(3)
B24 B29 B30 108.1(4)
B28 B29 B30 60.2(4)
B25 B29 B30 58.5(3)
C8 B29 H29 123.6
B24 B29 H29 121.5
B28 B29 H29 121.8
B25 B29 H29 122.6
B30 B29 H29 122.6
B25 B30 B28 106.5(4)
B25 B30 B27 107.5(4)
B28 B30 B27 59.2(4)
B25 B30 B26 60.1(3)
B28 B30 B26 106.2(5)
B27 B30 B26 59.5(3)
B25 B30 B29 60.2(3)
B28 B30 B29 57.9(4)
B27 B30 B29 105.5(5)
B26 B30 B29 106.8(3)
B25 B30 H30 121.6
B28 B30 H30 123.4
B27 B30 H30 122.6
B26 B30 H30 122.2
B29 B30 H30 123.1
C11 B31 C12 58.9(3)
C11 B31 B32 108.5(6)
C12 B31 B32 61.2(6)
C11 B31 B36 105.0(5)
C12 B31 B36 104.9(5)
B32 B31 B36 58.6(4)
C11 B31 B35 57.6(3)
C12 B31 B35 104.1(5)
B32 B31 B35 107.1(4)
B36 B31 B35 59.5(5)
C11 B31 H31 122.9
C12 B31 H31 123.4
B32 B31 H31 120.8
B36 B31 H31 123.8
B35 B31 H31 123.7
B37 B32 C12 106.0(5)
B37 B32 B36 59.1(4)
C12 B32 B36 104.1(4)
B37 B32 B31 109.6(6)
C12 B32 B31 56.6(4)
B36 B32 B31 62.0(6)
B37 B32 B33 58.6(4)
C12 B32 B33 58.8(5)
B36 B32 B33 103.7(5)
B31 B32 B33 104.9(4)
B37 B32 H32 121.4
C12 B32 H32 124.6
B36 B32 H32 123.4
B31 B32 H32 121.5
B33 B32 H32 124.5
B38 B33 B37 63.6(5)
B38 B33 C12 107.0(4)
B37 B33 C12 103.8(6)
B38 B33 B34 61.6(5)
B37 B33 B34 111.1(5)
C12 B33 B34 59.2(4)
B38 B33 B32 108.4(6)
B37 B33 B32 57.3(5)
C12 B33 B32 57.5(5)
B34 B33 B32 107.1(4)
B38 B33 H33 119.7
B37 B33 H33 121.6
C12 B33 H33 125.0
B34 B33 H33 120.2
B32 B33 H33 123.6
B39 B34 C11 60.6(3)
B39 B34 C12 105.2(5)
C11 B34 C12 56.1(3)
B39 B34 B38 62.2(5)
C11 B34 B38 106.9(5)
C12 B34 B38 103.3(5)
B39 B34 B33 107.1(5)
C11 B34 B33 105.2(5)
C12 B34 B33 60.2(4)
B38 B34 B33 55.9(4)
B39 B34 H34 120.8
C11 B34 H34 123.2
C12 B34 H34 124.9
B38 B34 H34 123.4
B33 B34 H34 123.4
C11 B35 B39 60.9(4)
C11 B35 B36 104.8(6)
B39 B35 B36 108.0(5)
C11 B35 B40 106.3(6)
B39 B35 B40 59.4(5)
B36 B35 B40 60.6(4)
C11 B35 B31 56.6(4)
B39 B35 B31 107.1(5)
B36 B35 B31 60.2(6)
B40 B35 B31 107.8(5)
C11 B35 H35 124.1
B39 B35 H35 121.3
B36 B35 H35 122.1
B40 B35 H35 121.8
B31 B35 H35 122.7
B37 B36 B32 60.1(5)
B37 B36 B35 110.0(6)
B32 B36 B35 108.5(5)
B37 B36 B31 108.3(6)
B32 B36 B31 59.4(6)
B35 B36 B31 60.4(4)
B37 B36 B40 61.1(5)
B32 B36 B40 108.0(6)
B35 B36 B40 60.0(5)
B31 B36 B40 107.5(4)
B37 B36 H36 120.6
B32 B36 H36 122.0
B35 B36 H36 120.8
B31 B36 H36 122.2
B40 B36 H36 121.7
B36 B37 B32 60.8(5)
B36 B37 B33 109.0(5)
B32 B37 B33 64.1(5)
B36 B37 B40 62.1(5)
B32 B37 B40 109.3(5)
B33 B37 B40 101.1(5)
B36 B37 B38 105.1(5)
B32 B37 B38 107.5(5)
B33 B37 B38 55.5(4)
B40 B37 B38 54.5(4)
B36 B37 H37 120.5
B32 B37 H37 118.7
B33 B37 H37 123.4
B40 B37 H37 124.5
B38 B37 H37 126.1
B40 B38 B33 112.4(7)
B40 B38 B34 108.0(5)
B33 B38 B34 62.5(4)
B40 B38 B39 60.7(5)
B33 B38 B39 107.5(4)
B34 B38 B39 56.0(4)
B40 B38 B37 62.7(5)
B33 B38 B37 61.0(5)
B34 B38 B37 109.8(5)
B39 B38 B37 108.6(5)
B40 B38 H38 119.3
B33 B38 H38 119.5
B34 B38 H38 122.2
B39 B38 H38 123.8
B37 B38 H38 120.0
C2 B6 B4 60.5(3)
C2 B6 B7 109.1(4)
B4 B6 B7 62.4(4)
C2 B6 B10 107.6(6)
B4 B6 B10 110.5(4)
B7 B6 B10 60.0(4)
C2 B6 B5 60.3(3)
B4 B6 B5 111.2(4)
B7 B6 B5 110.0(5)
B10 B6 B5 60.5(6)
C2 B6 H6 122.1
B4 B6 H6 119.2
B7 B6 H6 120.4
B10 B6 H6 121.7
B5 B6 H6 120.2
B34 B39 B35 111.4(5)
B34 B39 C11 61.3(3)
B35 B39 C11 59.2(3)
B34 B39 B40 109.0(5)
B35 B39 B40 63.7(5)
C11 B39 B40 108.4(5)
B34 B39 B38 61.7(4)
B35 B39 B38 108.2(5)
C11 B39 B38 107.1(4)
B40 B39 B38 56.1(4)
B34 B39 H39 119.2
B35 B39 H39 119.5
C11 B39 H39 122.3
B40 B39 H39 121.6
B38 B39 H39 123.4
B6 B7 B10 60.3(5)
B6 B7 B4 57.4(3)
B10 B7 B4 106.8(5)
B6 B7 B3 106.6(4)
B10 B7 B3 109.3(6)
B4 B7 B3 60.2(3)
B6 B7 B9 108.1(6)
B10 B7 B9 61.7(5)
B4 B7 B9 106.9(4)
B3 B7 B9 59.5(3)
B6 B7 H7 122.9
B10 B7 H7 120.6
B4 B7 H7 123.4
B3 B7 H7 121.6
B9 B7 H7 121.4
B7 B10 B6 59.7(5)
B7 B10 B5 109.2(4)
B6 B10 B5 59.9(4)
B7 B10 B8 108.1(5)
B6 B10 B8 106.3(5)
B5 B10 B8 60.1(6)
B7 B10 B9 60.6(4)
B6 B10 B9 106.7(5)
B5 B10 B9 108.3(7)
B8 B10 B9 59.4(5)
B7 B10 H10 120.9
B6 B10 H10 123.0
B5 B10 H10 121.0
B8 B10 H10 122.4
B9 B10 H10 122.0
B38 B40 B39 63.2(5)
B38 B40 B37 62.9(5)
B39 B40 B37 110.6(5)
B38 B40 B35 108.3(5)
B39 B40 B35 56.9(4)
B37 B40 B35 105.9(6)
B38 B40 B36 107.5(6)
B39 B40 B36 105.1(4)
B37 B40 B36 56.7(4)
B35 B40 B36 59.4(5)
B38 B40 H40 119.2
B39 B40 H40 121.5
B37 B40 H40 121.4
B35 B40 H40 123.6
B36 B40 H40 124.4
B1 B8 B5 59.7(4)
B1 B8 B10 106.9(5)
B5 B8 B10 59.6(6)
B1 B8 B9 108.0(5)
B5 B8 B9 109.5(7)
B10 B8 B9 61.4(5)
B1 B8 B2 61.4(5)
B5 B8 B2 109.1(4)
B10 B8 B2 107.2(6)
B9 B8 B2 58.2(4)
B1 B8 H8 121.8
B5 B8 H8 121.0
B10 B8 H8 122.2
B9 B8 H8 121.3
B2 B8 H8 121.8

loop_
_geom_bond_atom_site_label_1
_geom_bond_atom_site_label_2
_geom_bond_distance
Cu1 O3 1.953(2)
Cu1 O7 1.959(2)
Cu1 O5 1.973(2)
Cu1 O1 1.986(2)
Cu1 N1 2.126(2)
Cu1 Cu2 2.7439(5)
N1 C13 1.326(3)
N1 C17 1.328(4)
O1 C1 1.224(4)
C1 O2 1.253(4)
C1 C2 1.500(4)
F1 C18 1.256(12)
F2 C18 1.255(13)
F3 C18 1.304(11)
F1' C18 1.276(11)
F2' C18 1.367(12)
F3' C18 1.266(12)
B1 C2 1.639(6)
B1 B8 1.694(11)
B1 B5 1.705(11)
B1 C3 1.724(8)
B1 B2 1.756(9)
B1 H1 1.1000
Cu2 O2 1.941(2)
Cu2 O6 1.952(2)
Cu2 O4 1.965(2)
Cu2 O8 1.977(2)
Cu2 N2 2.127(2)
N2 C19 1.279(5)
N2 C23 1.284(4)
C2 B6 1.640(6)
C2 B4 1.655(6)
C2 C3 1.678(5)
C2 B5 1.685(6)
B2 B9 1.694(10)
B2 B3 1.727(10)
B2 C3 1.731(7)
B2 B8 1.743(12)
B2 H2 1.1000
O3 C4 1.228(4)
C3 B4 1.744(7)
C3 B3 1.779(8)
C3 H3A 1.026(19)
B3 B9 1.733(7)
B3 B7 1.738(9)
B3 B4 1.740(7)
B3 H3 1.1000
O4 C4 1.233(4)
C4 C5 1.531(4)
B4 B6 1.649(9)
B4 B7 1.734(8)
B4 H4 1.1000
F4 C24 1.262(11)
F5 C24 1.327(18)
F6 C24 1.357(16)
F4' C24 1.252(16)
F5' C24 1.199(12)
F6' C24 1.34(2)
O5 C7 1.255(4)
C5 B15 1.623(6)
C5 B19 1.634(6)
C5 C6 1.641(6)
C5 B11 1.650(6)
C5 B14 1.698(5)
B5 B6 1.712(11)
B5 B10 1.722(13)
B5 B8 1.731(12)
B5 H5 1.1000
O6 C7 1.219(4)
C6 B12 1.684(9)
C6 B11 1.684(9)
C6 B13 1.761(8)
C6 B14 1.771(9)
C6 H6A 0.950(19)
O7 C10 1.241(3)
C7 C8 1.504(4)
O8 C10 1.245(4)
C8 B24 1.648(5)
C8 C9 1.664(5)
C8 B29 1.672(5)
C8 B25 1.702(6)
C8 B21 1.711(4)
C9 B24 1.665(8)
C9 B23 1.677(8)
C9 B22 1.691(6)
C9 B21 1.740(7)
C9 H9A 0.939(19)
C10 C11 1.511(4)
B9 B8 1.737(10)
B9 B7 1.753(10)
B9 B10 1.772(10)
B9 H9 1.1000
C11 C12 1.592(6)
C11 B31 1.618(6)
C11 B35 1.636(7)
C11 B39 1.664(6)
C11 B34 1.675(6)
B11 B15 1.677(10)
B11 B16 1.703(11)
B11 B12 1.750(8)
B11 H11 1.1000
B12 B17 1.696(11)
B12 B16 1.760(12)
B12 B13 1.770(10)
B12 H12 1.1000
C12 B31 1.623(12)
C12 B32 1.704(11)
C12 B34 1.711(11)
C12 B33 1.728(10)
C12 H12A 0.92(2)
C13 C14 1.363(4)
C13 H13A 0.9300
B13 B18 1.684(9)
B13 B17 1.727(8)
B13 B14 1.731(7)
B13 H13 1.1000
C14 C15 1.370(5)
C14 H14A 0.9300
B14 B19 1.709(8)
B14 B18 1.709(8)
B14 H14 1.1000
C15 C16 1.355(4)
C15 C18 1.501(5)
B15 B19 1.627(10)
B15 B20 1.727(11)
B15 B16 1.734(9)
B15 H15 1.1000
C16 C17 1.357(4)
C16 H16A 0.9300
B16 B17 1.698(9)
B16 B20 1.756(13)
B16 H16 1.1000
C17 H17A 0.9300
B17 B20 1.746(11)
B17 B18 1.756(10)
B17 H17 1.1000
B18 B20 1.656(11)
B18 B19 1.730(7)
B18 H18 1.1000
C19 C20 1.375(6)
C19 H19A 0.9300
B19 B20 1.706(10)
B19 H19 1.1000
C20 C21 1.345(6)
C20 H20A 0.9300
B20 H20 1.1000
C21 C22 1.303(5)
C21 C24 1.488(6)
B21 B26 1.758(6)
B21 B25 1.767(7)
B21 B22 1.787(7)
B21 H21 1.1000
C22 C23 1.390(5)
C22 H22A 0.9300
B22 B23 1.723(8)
B22 B27 1.748(7)
B22 B26 1.759(8)
B22 H22 1.1000
C23 H23A 0.9300
B23 B24 1.713(8)
B23 B28 1.771(10)
B23 B27 1.781(9)
B23 H23 1.1000
B24 B29 1.687(8)
B24 B28 1.719(9)
B24 H24 1.1000
B25 B30 1.735(8)
B25 B26 1.751(7)
B25 B29 1.765(8)
B25 H25 1.1000
B26 B27 1.747(8)
B26 B30 1.761(8)
B26 H26 1.1000
B27 B28 1.736(8)
B27 B30 1.760(9)
B27 H27 1.1000
B28 B29 1.714(9)
B28 B30 1.755(10)
B28 H28 1.1000
B29 B30 1.786(8)
B29 H29 1.1000
B30 H30 1.1000
B31 B32 1.721(11)
B31 B36 1.765(11)
B31 B35 1.769(12)
B31 H31 1.1000
B32 B37 1.694(9)
B32 B36 1.706(13)
B32 B33 1.811(13)
B32 H32 1.1000
B33 B38 1.621(11)
B33 B37 1.719(11)
B33 B34 1.737(9)
B33 H33 1.1000
B34 B39 1.623(10)
B34 B38 1.723(10)
B34 H34 1.1000
B35 B39 1.648(11)
B35 B36 1.753(11)
B35 B40 1.764(11)
B35 H35 1.1000
B36 B37 1.678(10)
B36 B40 1.775(12)
B36 H36 1.1000
B37 B40 1.758(10)
B37 B38 1.761(10)
B37 H37 1.1000
B38 B40 1.611(11)
B38 B39 1.731(8)
B38 H38 1.1000
B6 B7 1.697(9)
B6 B10 1.709(11)
B6 H6 1.1000
B39 B40 1.692(10)
B39 H39 1.1000
B7 B10 1.703(13)
B7 H7 1.1000
B10 B8 1.735(14)
B10 H10 1.1000
B40 H40 1.1000
B8 H8 1.1000

loop_
_geom_torsion_atom_site_label_1
_geom_torsion_atom_site_label_2
_geom_torsion_atom_site_label_3
_geom_torsion_atom_site_label_4
_geom_torsion
Cu1 O1 C1 O2 -1.9(5)
Cu1 O1 C1 C2 179.42(19)
O1 C1 O2 Cu2 3.5(5)
C2 C1 O2 Cu2 -177.8(2)
O1 C1 C2 B1 7.2(5)
O2 C1 C2 B1 -171.7(4)
O1 C1 C2 B6 151.3(5)
O2 C1 C2 B6 -27.6(6)
O1 C1 C2 B4 -140.1(4)
O2 C1 C2 B4 41.0(4)
O1 C1 C2 C3 -67.2(5)
O2 C1 C2 C3 114.0(4)
O1 C1 C2 B5 80.0(6)
O2 C1 C2 B5 -98.9(6)
B8 B1 C2 C1 147.9(4)
B5 B1 C2 C1 107.7(4)
C3 B1 C2 C1 -109.1(4)
B2 B1 C2 C1 -148.4(4)
B8 B1 C2 B6 1.9(6)
B5 B1 C2 B6 -38.4(4)
C3 B1 C2 B6 104.8(4)
B2 B1 C2 B6 65.6(6)
B8 B1 C2 B4 -63.5(6)
B5 B1 C2 B4 -103.7(4)
C3 B1 C2 B4 39.5(4)
B2 B1 C2 B4 0.2(6)
B8 B1 C2 C3 -102.9(5)
B5 B1 C2 C3 -143.2(4)
B2 B1 C2 C3 -39.2(4)
B8 B1 C2 B5 40.3(5)
C3 B1 C2 B5 143.2(4)
B2 B1 C2 B5 103.9(5)
C2 B1 B2 B9 -64.8(6)
B8 B1 B2 B9 37.0(6)
B5 B1 B2 B9 -1.0(7)
C3 B1 B2 B9 -104.1(5)
C2 B1 B2 B3 -0.7(7)
B8 B1 B2 B3 101.1(7)
B5 B1 B2 B3 63.1(7)
C3 B1 B2 B3 -40.0(5)
C2 B1 B2 C3 39.3(4)
B8 B1 B2 C3 141.1(7)
B5 B1 B2 C3 103.1(5)
C2 B1 B2 B8 -101.8(7)
B5 B1 B2 B8 -38.0(7)
C3 B1 B2 B8 -141.1(7)
C1 C2 C3 B1 113.3(4)
B6 C2 C3 B1 -103.3(5)
B4 C2 C3 B1 -139.0(4)
B5 C2 C3 B1 -35.3(5)
C1 C2 C3 B2 153.1(4)
B1 C2 C3 B2 39.8(4)
B6 C2 C3 B2 -63.5(6)
B4 C2 C3 B2 -99.2(5)
B5 C2 C3 B2 4.5(7)
C1 C2 C3 B4 -107.7(4)
B1 C2 C3 B4 139.0(4)
B6 C2 C3 B4 35.6(4)
B5 C2 C3 B4 103.7(5)
C1 C2 C3 B3 -145.7(3)
B1 C2 C3 B3 101.0(4)
B6 C2 C3 B3 -2.3(6)
B4 C2 C3 B3 -37.9(3)
B5 C2 C3 B3 65.7(6)
B8 B1 C3 C2 99.6(7)
B5 B1 C3 C2 33.9(3)
B2 B1 C3 C2 135.2(5)
C2 B1 C3 B2 -135.2(5)
B8 B1 C3 B2 -35.5(6)
B5 B1 C3 B2 -101.3(5)
C2 B1 C3 B4 -35.1(3)
B8 B1 C3 B4 64.6(7)
B5 B1 C3 B4 -1.2(5)
B2 B1 C3 B4 100.1(4)
C2 B1 C3 B3 -96.8(4)
B8 B1 C3 B3 2.9(8)
B5 B1 C3 B3 -62.9(5)
B2 B1 C3 B3 38.4(5)
B9 B2 C3 C2 60.2(7)
B3 B2 C3 C2 98.0(4)
B8 B2 C3 C2 -4.3(7)
B1 B2 C3 C2 -38.1(4)
B9 B2 C3 B1 98.3(6)
B3 B2 C3 B1 136.1(5)
B8 B2 C3 B1 33.8(6)
B9 B2 C3 B4 0.0(7)
B3 B2 C3 B4 37.7(4)
B8 B2 C3 B4 -64.5(7)
B1 B2 C3 B4 -98.3(5)
B9 B2 C3 B3 -37.8(5)
B8 B2 C3 B3 -102.3(6)
B1 B2 C3 B3 -136.1(5)
C3 B2 B3 B9 -139.0(4)
B8 B2 B3 B9 -38.9(4)
B1 B2 B3 B9 -100.2(6)
B9 B2 B3 B7 38.4(4)
C3 B2 B3 B7 -100.5(4)
B8 B2 B3 B7 -0.5(5)
B1 B2 B3 B7 -61.7(6)
B9 B2 B3 B4 101.1(4)
C3 B2 B3 B4 -37.9(4)
B8 B2 B3 B4 62.2(5)
B1 B2 B3 B4 0.9(7)
B9 B2 B3 C3 139.0(4)
B8 B2 B3 C3 100.0(4)
B1 B2 B3 C3 38.8(4)
C2 C3 B3 B2 -99.4(5)
B1 C3 B3 B2 -39.4(5)
B4 C3 B3 B2 -136.7(5)
C2 C3 B3 B9 -63.6(5)
B1 C3 B3 B9 -3.6(6)
B2 C3 B3 B9 35.8(5)
B4 C3 B3 B9 -100.9(5)
C2 C3 B3 B7 0.1(6)
B1 C3 B3 B7 60.1(6)
B2 C3 B3 B7 99.5(5)
B4 C3 B3 B7 -37.2(5)
C2 C3 B3 B4 37.3(3)
B1 C3 B3 B4 97.3(4)
B2 C3 B3 B4 136.7(5)
Cu1 O3 C4 O4 7.0(5)
Cu1 O3 C4 C5 -173.7(2)
Cu2 O4 C4 O3 -6.4(5)
Cu2 O4 C4 C5 174.38(19)
C1 C2 B4 B6 -107.5(4)
B1 C2 B4 B6 102.3(4)
C3 C2 B4 B6 141.5(4)
B5 C2 B4 B6 34.9(5)
C1 C2 B4 B7 -146.3(4)
B1 C2 B4 B7 63.4(5)
B6 C2 B4 B7 -38.8(4)
C3 C2 B4 B7 102.7(4)
B5 C2 B4 B7 -4.0(6)
C1 C2 B4 B3 150.6(3)
B1 C2 B4 B3 0.3(5)
B6 C2 B4 B3 -101.9(4)
C3 C2 B4 B3 39.6(3)
B5 C2 B4 B3 -67.1(6)
C1 C2 B4 C3 111.0(3)
B1 C2 B4 C3 -39.2(4)
B6 C2 B4 C3 -141.5(4)
B5 C2 B4 C3 -106.7(5)
B2 B3 B4 B6 -63.6(6)
B9 B3 B4 B6 -2.2(6)
B7 B3 B4 B6 36.7(6)
C3 B3 B4 B6 -101.4(5)
B2 B3 B4 C2 -0.8(6)
B9 B3 B4 C2 60.7(6)
B7 B3 B4 C2 99.6(6)
C3 B3 B4 C2 -38.5(3)
B2 B3 B4 B7 -100.4(5)
B9 B3 B4 B7 -38.9(5)
C3 B3 B4 B7 -138.2(5)
B2 B3 B4 C3 37.8(5)
B9 B3 B4 C3 99.3(5)
B7 B3 B4 C3 138.2(5)
C2 C3 B4 B6 -34.4(3)
B1 C3 B4 B6 0.5(4)
B2 C3 B4 B6 64.1(5)
B3 C3 B4 B6 101.7(4)
B1 C3 B4 C2 35.0(3)
B2 C3 B4 C2 98.5(5)
B3 C3 B4 C2 136.1(4)
C2 C3 B4 B7 -98.4(5)
B1 C3 B4 B7 -63.5(5)
B2 C3 B4 B7 0.1(7)
B3 C3 B4 B7 37.7(5)
C2 C3 B4 B3 -136.1(4)
B1 C3 B4 B3 -101.2(4)
B2 C3 B4 B3 -37.6(4)
O3 C4 C5 B15 -128.3(5)
O4 C4 C5 B15 51.1(6)
O3 C4 C5 B19 161.2(4)
O4 C4 C5 B19 -19.5(5)
O3 C4 C5 C6 14.2(5)
O4 C4 C5 C6 -166.4(4)
O3 C4 C5 B11 -56.8(5)
O4 C4 C5 B11 122.6(5)
O3 C4 C5 B14 88.8(4)
O4 C4 C5 B14 -91.9(4)
C1 C2 B5 B1 -113.2(4)
B6 C2 B5 B1 139.0(4)
B4 C2 B5 B1 104.9(4)
C3 C2 B5 B1 35.6(5)
C1 C2 B5 B6 107.7(4)
B1 C2 B5 B6 -139.0(4)
B4 C2 B5 B6 -34.1(4)
C3 C2 B5 B6 -103.4(5)
C1 C2 B5 B10 145.8(6)
B1 C2 B5 B10 -100.9(7)
B6 C2 B5 B10 38.1(6)
B4 C2 B5 B10 4.0(8)
C3 C2 B5 B10 -65.3(8)
C1 C2 B5 B8 -151.6(6)
B1 C2 B5 B8 -38.4(6)
B6 C2 B5 B8 100.7(7)
B4 C2 B5 B8 66.5(8)
C3 C2 B5 B8 -2.8(8)
B8 B1 B5 C2 -135.4(5)
C3 B1 B5 C2 -33.6(3)
B2 B1 B5 C2 -97.6(5)
C2 B1 B5 B6 35.0(3)
B8 B1 B5 B6 -100.4(5)
C3 B1 B5 B6 1.3(5)
B2 B1 B5 B6 -62.7(5)
C2 B1 B5 B10 97.3(7)
B8 B1 B5 B10 -38.2(6)
C3 B1 B5 B10 63.6(7)
B2 B1 B5 B10 -0.4(8)
C2 B1 B5 B8 135.4(5)
C3 B1 B5 B8 101.8(5)
B2 B1 B5 B8 37.8(5)
C4 C5 C6 B12 -147.0(4)
B15 C5 C6 B12 -1.6(7)
B19 C5 C6 B12 63.7(6)
B11 C5 C6 B12 -39.2(5)
B14 C5 C6 B12 102.4(5)
C4 C5 C6 B11 -107.9(4)
B15 C5 C6 B11 37.6(5)
B19 C5 C6 B11 102.9(5)
B14 C5 C6 B11 141.5(4)
C4 C5 C6 B13 147.9(4)
B15 C5 C6 B13 -66.7(6)
B19 C5 C6 B13 -1.4(6)
B11 C5 C6 B13 -104.3(5)
B14 C5 C6 B13 37.3(4)
C4 C5 C6 B14 110.6(3)
B15 C5 C6 B14 -104.0(5)
B19 C5 C6 B14 -38.7(4)
B11 C5 C6 B14 -141.5(4)
Cu2 O6 C7 O5 1.3(5)
Cu2 O6 C7 C8 -178.66(18)
Cu1 O5 C7 O6 -1.0(5)
Cu1 O5 C7 C8 178.97(19)
O6 C7 C8 B24 -145.5(4)
O5 C7 C8 B24 34.5(4)
O6 C7 C8 C9 145.4(4)
O5 C7 C8 C9 -34.5(4)
O6 C7 C8 B29 -74.5(4)
O5 C7 C8 B29 105.6(4)
O6 C7 C8 B25 1.1(4)
O5 C7 C8 B25 -178.9(3)
O6 C7 C8 B21 74.3(4)
O5 C7 C8 B21 -105.6(3)
C7 C8 C9 B24 107.8(3)
B29 C8 C9 B24 -35.9(3)
B25 C8 C9 B24 -104.1(4)
B21 C8 C9 B24 -143.6(3)
C7 C8 C9 B23 145.1(3)
B24 C8 C9 B23 37.3(4)
B29 C8 C9 B23 1.4(5)
B25 C8 C9 B23 -66.8(5)
B21 C8 C9 B23 -106.3(4)
C7 C8 C9 B22 -149.2(4)
B24 C8 C9 B22 103.0(5)
B29 C8 C9 B22 67.1(5)
B25 C8 C9 B22 -1.1(5)
B21 C8 C9 B22 -40.6(4)
C7 C8 C9 B21 -108.6(3)
B24 C8 C9 B21 143.6(3)
B29 C8 C9 B21 107.7(4)
B25 C8 C9 B21 39.5(3)
Cu1 O7 C10 O8 -2.4(5)
Cu1 O7 C10 C11 176.8(2)
Cu2 O8 C10 O7 2.4(6)
Cu2 O8 C10 C11 -176.8(2)
C3 B2 B9 B3 38.2(5)
B8 B2 B9 B3 136.9(5)
B1 B2 B9 B3 101.2(4)
B3 B2 B9 B8 -136.9(5)
C3 B2 B9 B8 -98.7(6)
B1 B2 B9 B8 -35.8(5)
B3 B2 B9 B7 -38.3(5)
C3 B2 B9 B7 0.0(7)
B8 B2 B9 B7 98.7(5)
B1 B2 B9 B7 62.9(6)
B3 B2 B9 B10 -99.2(6)
C3 B2 B9 B10 -61.0(8)
B8 B2 B9 B10 37.7(5)
B1 B2 B9 B10 2.0(7)
B7 B3 B9 B2 -136.9(5)
B4 B3 B9 B2 -98.4(5)
C3 B3 B9 B2 -36.0(4)
B2 B3 B9 B8 39.1(6)
B7 B3 B9 B8 -97.9(6)
B4 B3 B9 B8 -59.4(7)
C3 B3 B9 B8 3.0(7)
B2 B3 B9 B7 136.9(5)
B4 B3 B9 B7 38.5(4)
C3 B3 B9 B7 100.9(4)
B2 B3 B9 B10 101.5(7)
B7 B3 B9 B10 -35.5(6)
B4 B3 B9 B10 3.0(8)
C3 B3 B9 B10 65.4(7)
O7 C10 C11 C12 171.7(6)
O8 C10 C11 C12 -8.9(7)
O7 C10 C11 B31 -118.7(6)
O8 C10 C11 B31 60.7(7)
O7 C10 C11 B35 -42.5(7)
O8 C10 C11 B35 136.8(6)
O7 C10 C11 B39 29.1(6)
O8 C10 C11 B39 -151.6(5)
O7 C10 C11 B34 98.0(5)
O8 C10 C11 B34 -82.7(5)
C4 C5 B11 B15 -110.8(4)
B19 C5 B11 B15 34.5(4)
C6 C5 B11 B15 139.8(4)
B14 C5 B11 B15 102.0(4)
C4 C5 B11 C6 109.4(4)
B15 C5 B11 C6 -139.8(4)
B19 C5 B11 C6 -105.4(4)
B14 C5 B11 C6 -37.8(4)
C4 C5 B11 B16 -149.7(4)
B15 C5 B11 B16 -39.0(4)
B19 C5 B11 B16 -4.5(6)
C6 C5 B11 B16 100.9(5)
B14 C5 B11 B16 63.0(6)
C4 C5 B11 B12 146.0(5)
B15 C5 B11 B12 -103.2(6)
B19 C5 B11 B12 -68.8(6)
C6 C5 B11 B12 36.6(5)
B14 C5 B11 B12 -1.2(7)
B12 C6 B11 C5 137.9(5)
B13 C6 B11 C5 97.1(4)
B14 C6 B11 C5 34.5(3)
C5 C6 B11 B15 -35.0(3)
B12 C6 B11 B15 102.9(5)
B13 C6 B11 B15 62.2(5)
B14 C6 B11 B15 -0.5(5)
C5 C6 B11 B16 -100.0(6)
B12 C6 B11 B16 37.9(6)
B13 C6 B11 B16 -2.8(7)
B14 C6 B11 B16 -65.5(6)
C5 C6 B11 B12 -137.9(5)
B13 C6 B11 B12 -40.7(5)
B14 C6 B11 B12 -103.4(5)
C5 C6 B12 B17 -59.8(7)
B11 C6 B12 B17 -97.6(6)
B13 C6 B12 B17 38.4(4)
B14 C6 B12 B17 3.9(7)
C5 C6 B12 B11 37.8(5)
B13 C6 B12 B11 135.9(5)
B14 C6 B12 B11 101.5(5)
C5 C6 B12 B16 1.9(7)
B11 C6 B12 B16 -35.9(6)
B13 C6 B12 B16 100.0(6)
B14 C6 B12 B16 65.6(7)
C5 C6 B12 B13 -98.1(5)
B11 C6 B12 B13 -135.9(5)
B14 C6 B12 B13 -34.4(5)
C5 B11 B12 C6 -36.7(5)
B15 B11 B12 C6 -98.2(5)
B16 B11 B12 C6 -138.2(6)
C5 B11 B12 B17 65.3(7)
B15 B11 B12 B17 3.8(7)
C6 B11 B12 B17 102.0(6)
B16 B11 B12 B17 -36.2(5)
C5 B11 B12 B16 101.5(6)
B15 B11 B12 B16 40.0(6)
C6 B11 B12 B16 138.2(6)
C5 B11 B12 B13 2.9(8)
B15 B11 B12 B13 -58.6(7)
C6 B11 B12 B13 39.6(5)
B16 B11 B12 B13 -98.6(6)
C10 C11 C12 B31 105.5(4)
B35 C11 C12 B31 -43.0(6)
B39 C11 C12 B31 -107.3(5)
B34 C11 C12 B31 -144.3(5)
C10 C11 C12 B32 143.7(5)
B31 C11 C12 B32 38.2(5)
B35 C11 C12 B32 -4.8(8)
B39 C11 C12 B32 -69.1(7)
B34 C11 C12 B32 -106.1(6)
C10 C11 C12 B34 -110.2(4)
B31 C11 C12 B34 144.3(5)
B35 C11 C12 B34 101.3(6)
B39 C11 C12 B34 37.0(5)
C10 C11 C12 B33 -148.0(5)
B31 C11 C12 B33 106.6(6)
B35 C11 C12 B33 63.5(8)
B39 C11 C12 B33 -0.8(8)
B34 C11 C12 B33 -37.8(6)
C17 N1 C13 C14 -0.2(5)
Cu1 N1 C13 C14 -178.4(3)
C5 C6 B13 B18 3.1(6)
B12 C6 B13 B18 -100.8(5)
B11 C6 B13 B18 -59.7(6)
B14 C6 B13 B18 40.8(4)
C5 C6 B13 B17 67.4(6)
B12 C6 B13 B17 -36.5(5)
B11 C6 B13 B17 4.6(6)
B14 C6 B13 B17 105.0(5)
C5 C6 B13 B14 -37.7(4)
B12 C6 B13 B14 -141.5(5)
B11 C6 B13 B14 -100.4(4)
C5 C6 B13 B12 103.9(6)
B11 C6 B13 B12 41.1(5)
B14 C6 B13 B12 141.5(5)
C6 B12 B13 B18 98.3(4)
B17 B12 B13 B18 -38.7(4)
B11 B12 B13 B18 59.9(7)
B16 B12 B13 B18 -0.8(5)
C6 B12 B13 B17 136.9(5)
B11 B12 B13 B17 98.6(6)
B16 B12 B13 B17 37.8(4)
C6 B12 B13 B14 34.9(5)
B17 B12 B13 B14 -102.1(5)
B11 B12 B13 B14 -3.5(8)
B16 B12 B13 B14 -64.2(6)
B17 B12 B13 C6 -136.9(5)
B11 B12 B13 C6 -38.4(5)
B16 B12 B13 C6 -99.1(4)
N1 C13 C14 C15 1.5(6)
C4 C5 B14 B19 110.9(4)
B15 C5 B14 B19 -34.9(4)
C6 C5 B14 B19 -139.2(4)
B11 C5 B14 B19 -102.4(5)
C4 C5 B14 B18 151.6(4)
B15 C5 B14 B18 5.7(6)
B19 C5 B14 B18 40.7(4)
C6 C5 B14 B18 -98.5(5)
B11 C5 B14 B18 -61.7(6)
C4 C5 B14 B13 -147.6(4)
B15 C5 B14 B13 66.5(5)
B19 C5 B14 B13 101.4(4)
C6 C5 B14 B13 -37.8(4)
B11 C5 B14 B13 -0.9(6)
C4 C5 B14 C6 -109.8(4)
B15 C5 B14 C6 104.3(5)
B19 C5 B14 C6 139.2(4)
B11 C5 B14 C6 36.9(4)
B18 B13 B14 C5 -97.7(5)
B17 B13 B14 C5 -58.8(6)
C6 B13 B14 C5 36.0(4)
B12 B13 B14 C5 2.7(6)
B18 B13 B14 B19 -37.8(5)
B17 B13 B14 B19 1.0(6)
C6 B13 B14 B19 95.8(4)
B12 B13 B14 B19 62.6(6)
B17 B13 B14 B18 38.8(5)
C6 B13 B14 B18 133.7(5)
B12 B13 B14 B18 100.4(6)
B18 B13 B14 C6 -133.7(5)
B17 B13 B14 C6 -94.8(5)
B12 B13 B14 C6 -33.3(5)
B12 C6 B14 C5 -101.4(5)
B11 C6 B14 C5 -34.5(3)
B13 C6 B14 C5 -137.0(4)
C5 C6 B14 B19 34.4(3)
B12 C6 B14 B19 -66.9(5)
B11 C6 B14 B19 -0.1(5)
B13 C6 B14 B19 -102.6(4)
C5 C6 B14 B18 97.3(4)
B12 C6 B14 B18 -4.0(6)
B11 C6 B14 B18 62.8(5)
B13 C6 B14 B18 -39.7(4)
C5 C6 B14 B13 137.0(4)
B12 C6 B14 B13 35.7(5)
B11 C6 B14 B13 102.5(4)
C13 C14 C15 C16 -3.0(6)
C13 C14 C15 C18 -179.9(4)
C4 C5 B15 B19 -110.0(4)
C6 C5 B15 B19 105.0(4)
B11 C5 B15 B19 142.5(4)
B14 C5 B15 B19 35.6(4)
C4 C5 B15 B11 107.5(4)
B19 C5 B15 B11 -142.5(4)
C6 C5 B15 B11 -37.5(4)
B14 C5 B15 B11 -106.9(4)
C4 C5 B15 B20 -150.2(5)
B19 C5 B15 B20 -40.2(6)
C6 C5 B15 B20 64.8(8)
B11 C5 B15 B20 102.3(6)
B14 C5 B15 B20 -4.6(8)
C4 C5 B15 B16 145.5(5)
B19 C5 B15 B16 -104.5(6)
C6 C5 B15 B16 0.5(7)
B11 C5 B15 B16 38.1(5)
B14 C5 B15 B16 -68.8(7)
C6 B11 B15 C5 35.2(3)
B16 B11 B15 C5 137.1(4)
B12 B11 B15 C5 97.2(5)
C5 B11 B15 B19 -34.4(3)
C6 B11 B15 B19 0.9(5)
B16 B11 B15 B19 102.7(5)
B12 B11 B15 B19 62.9(6)
C5 B11 B15 B20 -99.7(6)
C6 B11 B15 B20 -64.5(6)
B16 B11 B15 B20 37.4(5)
B12 B11 B15 B20 -2.4(8)
C5 B11 B15 B16 -137.1(4)
C6 B11 B15 B16 -101.8(4)
B12 B11 B15 B16 -39.8(5)
C14 C15 C16 C17 3.3(6)
C18 C15 C16 C17 -179.8(4)
C5 B11 B16 B17 -62.4(8)
B15 B11 B16 B17 -99.9(7)
C6 B11 B16 B17 -0.2(8)
B12 B11 B16 B17 36.6(5)
C5 B11 B16 B15 37.4(4)
C6 B11 B16 B15 99.7(5)
B12 B11 B16 B15 136.4(6)
C5 B11 B16 B20 1.4(7)
B15 B11 B16 B20 -36.1(5)
C6 B11 B16 B20 63.6(7)
B12 B11 B16 B20 100.4(6)
C5 B11 B16 B12 -99.0(6)
B15 B11 B16 B12 -136.4(6)
C6 B11 B16 B12 -36.8(6)
C5 B15 B16 B17 62.2(8)
B19 B15 B16 B17 -1.9(8)
B11 B15 B16 B17 100.4(7)
B20 B15 B16 B17 -38.6(5)
C5 B15 B16 B11 -38.1(5)
B19 B15 B16 B11 -102.3(5)
B20 B15 B16 B11 -139.0(5)
C5 B15 B16 B20 100.9(6)
B19 B15 B16 B20 36.7(6)
B11 B15 B16 B20 139.0(5)
C5 B15 B16 B12 0.6(8)
B19 B15 B16 B12 -63.5(8)
B11 B15 B16 B12 38.8(6)
B20 B15 B16 B12 -100.2(6)
C6 B12 B16 B17 -102.1(6)
B11 B12 B16 B17 -138.3(5)
B13 B12 B16 B17 -38.2(4)
C6 B12 B16 B11 36.2(5)
B17 B12 B16 B11 138.3(5)
B13 B12 B16 B11 100.1(5)
C6 B12 B16 B15 -1.5(8)
B17 B12 B16 B15 100.6(7)
B11 B12 B16 B15 -37.7(5)
B13 B12 B16 B15 62.4(7)
C6 B12 B16 B20 -63.7(6)
B17 B12 B16 B20 38.4(4)
B11 B12 B16 B20 -99.9(5)
B13 B12 B16 B20 0.2(6)
C13 N1 C17 C16 0.5(5)
Cu1 N1 C17 C16 178.7(3)
C15 C16 C17 N1 -2.1(6)
C6 B12 B17 B16 97.4(5)
B11 B12 B17 B16 35.8(5)
B13 B12 B17 B16 136.5(4)
C6 B12 B17 B13 -39.0(5)
B11 B12 B17 B13 -100.6(5)
B16 B12 B17 B13 -136.5(4)
C6 B12 B17 B20 57.8(8)
B11 B12 B17 B20 -3.8(8)
B16 B12 B17 B20 -39.6(5)
B13 B12 B17 B20 96.8(6)
C6 B12 B17 B18 -2.2(7)
B11 B12 B17 B18 -63.8(7)
B16 B12 B17 B18 -99.6(5)
B13 B12 B17 B18 36.8(4)
B11 B16 B17 B12 -37.5(6)
B15 B16 B17 B12 -99.0(6)
B20 B16 B17 B12 -137.0(5)
B11 B16 B17 B13 3.2(9)
B15 B16 B17 B13 -58.3(8)
B20 B16 B17 B13 -96.3(6)
B12 B16 B17 B13 40.7(5)
B11 B16 B17 B20 99.5(6)
B15 B16 B17 B20 38.0(5)
B12 B16 B17 B20 137.0(5)
B11 B16 B17 B18 64.4(8)
B15 B16 B17 B18 2.9(8)
B20 B16 B17 B18 -35.1(5)
B12 B16 B17 B18 101.9(5)
B18 B13 B17 B12 137.6(4)
B14 B13 B17 B12 99.6(5)
C6 B13 B17 B12 36.0(4)
B18 B13 B17 B16 96.8(6)
B14 B13 B17 B16 58.8(8)
C6 B13 B17 B16 -4.7(7)
B12 B13 B17 B16 -40.8(6)
B18 B13 B17 B20 32.3(5)
B14 B13 B17 B20 -5.7(7)
C6 B13 B17 B20 -69.3(7)
B12 B13 B17 B20 -105.3(6)
B14 B13 B17 B18 -38.0(4)
C6 B13 B17 B18 -101.5(4)
B12 B13 B17 B18 -137.6(4)
C16 C15 C18 F2 143.3(17)
C14 C15 C18 F2 -39.9(19)
C16 C15 C18 F1 15(2)
C14 C15 C18 F1 -168(2)
C16 C15 C18 F3' -168(2)
C14 C15 C18 F3' 9(2)
C16 C15 C18 F1' -38.3(17)
C14 C15 C18 F1' 138.5(16)
C16 C15 C18 F3 -104.7(15)
C14 C15 C18 F3 72.1(16)
C16 C15 C18 F2' 78.9(12)
C14 C15 C18 F2' -104.3(11)
B17 B13 B18 B20 -35.7(4)
B14 B13 B18 B20 102.2(4)
C6 B13 B18 B20 61.0(6)
B12 B13 B18 B20 1.2(5)
B17 B13 B18 B14 -137.9(4)
C6 B13 B18 B14 -41.2(4)
B12 B13 B18 B14 -101.0(4)
B17 B13 B18 B19 -100.4(6)
B14 B13 B18 B19 37.6(4)
C6 B13 B18 B19 -3.7(7)
B12 B13 B18 B19 -63.5(6)
B14 B13 B18 B17 137.9(4)
C6 B13 B18 B17 96.7(5)
B12 B13 B18 B17 36.9(4)
C5 B14 B18 B20 -4.7(8)
B19 B14 B18 B20 34.2(6)
B13 B14 B18 B20 -103.8(7)
C6 B14 B18 B20 -63.2(7)
C5 B14 B18 B13 99.0(4)
B19 B14 B18 B13 137.9(5)
C6 B14 B18 B13 40.6(4)
C5 B14 B18 B19 -38.9(4)
B13 B14 B18 B19 -137.9(5)
C6 B14 B18 B19 -97.4(4)
C5 B14 B18 B17 61.0(6)
B19 B14 B18 B17 99.9(6)
B13 B14 B18 B17 -38.0(4)
C6 B14 B18 B17 2.6(6)
B12 B17 B18 B20 102.9(5)
B16 B17 B18 B20 37.3(5)
B13 B17 B18 B20 141.8(5)
B12 B17 B18 B13 -38.8(5)
B16 B17 B18 B13 -104.5(6)
B20 B17 B18 B13 -141.8(5)
B12 B17 B18 B14 -0.3(7)
B16 B17 B18 B14 -66.0(7)
B13 B17 B18 B14 38.5(4)
B20 B17 B18 B14 -103.3(5)
B12 B17 B18 B19 62.8(6)
B16 B17 B18 B19 -2.9(7)
B13 B17 B18 B19 101.6(5)
B20 B17 B18 B19 -40.1(5)
C23 N2 C19 C20 0.6(11)
Cu2 N2 C19 C20 -179.6(7)
B11 B15 B19 C5 34.2(3)
B20 B15 B19 C5 135.3(5)
B16 B15 B19 C5 98.6(6)
C5 B15 B19 B20 -135.3(5)
B11 B15 B19 B20 -101.1(5)
B16 B15 B19 B20 -36.7(5)
C5 B15 B19 B14 -35.2(3)
B11 B15 B19 B14 -1.0(5)
B20 B15 B19 B14 100.1(5)
B16 B15 B19 B14 63.5(6)
C5 B15 B19 B18 -98.5(4)
B11 B15 B19 B18 -64.3(5)
B20 B15 B19 B18 36.8(5)
B16 B15 B19 B18 0.1(7)
C4 C5 B19 B15 109.1(4)
C6 C5 B19 B15 -102.3(4)
B11 C5 B19 B15 -35.1(4)
B14 C5 B19 B15 -141.9(4)
C4 C5 B19 B20 150.0(4)
B15 C5 B19 B20 40.9(4)
C6 C5 B19 B20 -61.3(6)
B11 C5 B19 B20 5.8(6)
B14 C5 B19 B20 -101.0(4)
C4 C5 B19 B14 -109.0(3)
B15 C5 B19 B14 141.9(4)
C6 C5 B19 B14 39.7(4)
B11 C5 B19 B14 106.8(4)
C4 C5 B19 B18 -149.5(4)
B15 C5 B19 B18 101.4(5)
C6 C5 B19 B18 -0.8(6)
B11 C5 B19 B18 66.3(6)
B14 C5 B19 B18 -40.5(4)
C5 B14 B19 B15 34.6(3)
B18 B14 B19 B15 -99.0(5)
B13 B14 B19 B15 -62.1(5)
C6 B14 B19 B15 0.6(5)
B18 B14 B19 C5 -133.6(5)
B13 B14 B19 C5 -96.8(4)
C6 B14 B19 C5 -34.0(3)
C5 B14 B19 B20 101.1(6)
B18 B14 B19 B20 -32.5(6)
B13 B14 B19 B20 4.3(7)
C6 B14 B19 B20 67.1(6)
C5 B14 B19 B18 133.6(5)
B13 B14 B19 B18 36.8(5)
C6 B14 B19 B18 99.6(4)
B20 B18 B19 B15 -38.9(7)
B13 B18 B19 B15 65.5(6)
B14 B18 B19 B15 103.8(5)
B17 B18 B19 B15 1.7(6)
B20 B18 B19 C5 -101.5(7)
B13 B18 B19 C5 2.9(7)
B14 B18 B19 C5 41.2(4)
B17 B18 B19 C5 -60.9(6)
B13 B18 B19 B20 104.4(7)
B14 B18 B19 B20 142.7(7)
B17 B18 B19 B20 40.6(6)
B20 B18 B19 B14 -142.7(7)
B13 B18 B19 B14 -38.3(5)
B17 B18 B19 B14 -102.1(6)
N2 C19 C20 C21 2.9(14)
B13 B18 B20 B19 -100.0(5)
B14 B18 B20 B19 -33.8(6)
B17 B18 B20 B19 -135.1(5)
B13 B18 B20 B15 -63.9(8)
B14 B18 B20 B15 2.2(10)
B19 B18 B20 B15 36.0(6)
B17 B18 B20 B15 -99.1(8)
B13 B18 B20 B17 35.2(4)
B14 B18 B20 B17 101.3(6)
B19 B18 B20 B17 135.1(5)
B13 B18 B20 B16 -1.1(6)
B14 B18 B20 B16 65.0(7)
B19 B18 B20 B16 98.9(5)
B17 B18 B20 B16 -36.3(5)
B15 B19 B20 B18 137.5(6)
C5 B19 B20 B18 97.8(5)
B14 B19 B20 B18 33.3(6)
C5 B19 B20 B15 -39.7(4)
B14 B19 B20 B15 -104.2(5)
B18 B19 B20 B15 -137.5(6)
B15 B19 B20 B17 96.2(8)
C5 B19 B20 B17 56.5(8)
B14 B19 B20 B17 -8.0(9)
B18 B19 B20 B17 -41.4(5)
B15 B19 B20 B16 35.0(5)
C5 B19 B20 B16 -4.6(6)
B14 B19 B20 B16 -69.2(7)
B18 B19 B20 B16 -102.5(6)
C5 B15 B20 B18 1.4(9)
B19 B15 B20 B18 -38.4(6)
B11 B15 B20 B18 65.0(9)
B16 B15 B20 B18 101.9(7)
C5 B15 B20 B19 39.9(5)
B11 B15 B20 B19 103.4(5)
B16 B15 B20 B19 140.3(5)
C5 B15 B20 B17 -63.4(8)
B19 B15 B20 B17 -103.3(6)
B11 B15 B20 B17 0.1(8)
B16 B15 B20 B17 37.0(5)
C5 B15 B20 B16 -100.4(6)
B19 B15 B20 B16 -140.3(5)
B11 B15 B20 B16 -36.9(6)
B12 B17 B20 B18 -98.4(6)
B16 B17 B20 B18 -138.5(5)
B13 B17 B20 B18 -32.8(5)
B12 B17 B20 B19 -57.1(9)
B16 B17 B20 B19 -97.2(6)
B13 B17 B20 B19 8.4(9)
B18 B17 B20 B19 41.3(6)
B12 B17 B20 B15 2.4(8)
B16 B17 B20 B15 -37.8(5)
B13 B17 B20 B15 67.9(8)
B18 B17 B20 B15 100.8(5)
B12 B17 B20 B16 40.2(6)
B13 B17 B20 B16 105.7(6)
B18 B17 B20 B16 138.5(5)
B17 B16 B20 B18 38.0(4)
B11 B16 B20 B18 -63.2(6)
B15 B16 B20 B18 -98.8(4)
B12 B16 B20 B18 0.5(6)
B17 B16 B20 B19 103.2(5)
B11 B16 B20 B19 2.0(7)
B15 B16 B20 B19 -33.7(4)
B12 B16 B20 B19 65.6(6)
B17 B16 B20 B15 136.9(5)
B11 B16 B20 B15 35.7(4)
B12 B16 B20 B15 99.4(5)
B11 B16 B20 B17 -101.2(6)
B15 B16 B20 B17 -136.9(5)
B12 B16 B20 B17 -37.5(4)
C19 C20 C21 C22 -6.0(12)
C19 C20 C21 C24 177.9(7)
C7 C8 B21 C9 108.0(3)
B24 C8 B21 C9 -34.0(4)
B29 C8 B21 C9 -101.4(4)
B25 C8 B21 C9 -138.0(4)
C7 C8 B21 B26 -153.9(3)
B24 C8 B21 B26 64.1(4)
C9 C8 B21 B26 98.0(4)
B29 C8 B21 B26 -3.3(5)
B25 C8 B21 B26 -39.9(3)
C7 C8 B21 B25 -114.0(3)
B24 C8 B21 B25 104.0(4)
C9 C8 B21 B25 138.0(4)
B29 C8 B21 B25 36.6(4)
C7 C8 B21 B22 144.7(3)
B24 C8 B21 B22 2.7(4)
C9 C8 B21 B22 36.6(3)
B29 C8 B21 B22 -64.7(4)
B25 C8 B21 B22 -101.3(3)
B24 C9 B21 C8 33.0(3)
B23 C9 B21 C8 100.0(5)
B22 C9 B21 C8 136.3(4)
C8 C9 B21 B26 -98.0(3)
B24 C9 B21 B26 -65.0(4)
B23 C9 B21 B26 2.0(6)
B22 C9 B21 B26 38.2(3)
C8 C9 B21 B25 -36.3(3)
B24 C9 B21 B25 -3.3(4)
B23 C9 B21 B25 63.7(5)
B22 C9 B21 B25 100.0(3)
C8 C9 B21 B22 -136.3(4)
B24 C9 B21 B22 -103.3(4)
B23 C9 B21 B22 -36.3(4)
C20 C21 C22 C23 5.8(8)
C24 C21 C22 C23 -178.1(5)
C8 C9 B22 B23 -102.3(5)
B24 C9 B22 B23 -38.8(4)
B21 C9 B22 B23 -141.8(4)
C8 C9 B22 B27 -61.8(5)
B24 C9 B22 B27 1.8(5)
B23 C9 B22 B27 40.5(4)
B21 C9 B22 B27 -101.3(4)
C8 C9 B22 B26 0.9(6)
B24 C9 B22 B26 64.4(5)
B23 C9 B22 B26 103.2(4)
B21 C9 B22 B26 -38.7(4)
C8 C9 B22 B21 39.5(3)
B24 C9 B22 B21 103.1(4)
B23 C9 B22 B21 141.8(4)
C8 B21 B22 C9 -36.8(3)
B26 B21 B22 C9 -135.9(4)
B25 B21 B22 C9 -97.5(4)
C8 B21 B22 B23 -2.8(5)
C9 B21 B22 B23 34.0(4)
B26 B21 B22 B23 -101.9(4)
B25 B21 B22 B23 -63.5(5)
C8 B21 B22 B27 62.6(4)
C9 B21 B22 B27 99.4(4)
B26 B21 B22 B27 -36.5(4)
B25 B21 B22 B27 1.9(5)
C8 B21 B22 B26 99.0(3)
C9 B21 B22 B26 135.9(4)
B25 B21 B22 B26 38.4(3)
C19 N2 C23 C22 -0.9(7)
Cu2 N2 C23 C22 179.3(3)
C21 C22 C23 N2 -2.4(6)
C8 C9 B23 B24 -36.3(4)
B22 C9 B23 B24 -138.3(4)
B21 C9 B23 B24 -101.5(4)
C8 C9 B23 B22 102.0(4)
B24 C9 B23 B22 138.3(4)
B21 C9 B23 B22 36.8(4)
C8 C9 B23 B28 1.5(6)
B24 C9 B23 B28 37.8(4)
B22 C9 B23 B28 -100.4(5)
B21 C9 B23 B28 -63.7(6)
C8 C9 B23 B27 62.5(5)
B24 C9 B23 B27 98.8(5)
B22 C9 B23 B27 -39.4(4)
B21 C9 B23 B27 -2.7(6)
B27 B22 B23 C9 -135.0(4)
B26 B22 B23 C9 -97.7(4)
B21 B22 B23 C9 -34.4(4)
C9 B22 B23 B24 36.5(4)
B27 B22 B23 B24 -98.5(5)
B26 B22 B23 B24 -61.2(5)
B21 B22 B23 B24 2.1(6)
C9 B22 B23 B28 98.5(4)
B27 B22 B23 B28 -36.6(4)
B26 B22 B23 B28 0.8(5)
B21 B22 B23 B28 64.0(4)
C9 B22 B23 B27 135.0(4)
B26 B22 B23 B27 37.3(3)
B21 B22 B23 B27 100.6(4)
C22 C21 C24 F5' 139.7(11)
C20 C21 C24 F5' -44.4(14)
C22 C21 C24 F4' 16(3)
C20 C21 C24 F4' -168(2)
C22 C21 C24 F4 -61.2(14)
C20 C21 C24 F4 114.8(13)
C22 C21 C24 F5 59.1(16)
C20 C21 C24 F5 -124.9(16)
C22 C21 C24 F6' -116.8(19)
C20 C21 C24 F6' 59(2)
C22 C21 C24 F6 -180(2)
C20 C21 C24 F6 -4(2)
C7 C8 B24 C9 -107.4(3)
B29 C8 B24 C9 141.2(3)
B25 C8 B24 C9 102.7(3)
B21 C8 B24 C9 34.6(3)
C7 C8 B24 B29 111.4(3)
C9 C8 B24 B29 -141.2(3)
B25 C8 B24 B29 -38.5(3)
B21 C8 B24 B29 -106.6(3)
C7 C8 B24 B23 -143.6(4)
C9 C8 B24 B23 -36.1(4)
B29 C8 B24 B23 105.1(5)
B25 C8 B24 B23 66.6(5)
B21 C8 B24 B23 -1.5(5)
C7 C8 B24 B28 150.8(4)
C9 C8 B24 B28 -101.8(4)
B29 C8 B24 B28 39.4(4)
B25 C8 B24 B28 0.9(5)
B21 C8 B24 B28 -67.2(5)
B23 C9 B24 C8 -139.6(4)
B22 C9 B24 C8 -100.9(4)
B21 C9 B24 C8 -33.4(3)
C8 C9 B24 B29 35.3(3)
B23 C9 B24 B29 -104.3(4)
B22 C9 B24 B29 -65.6(5)
B21 C9 B24 B29 2.0(5)
C8 C9 B24 B23 139.6(4)
B22 C9 B24 B23 38.7(4)
B21 C9 B24 B23 106.2(4)
C8 C9 B24 B28 99.7(5)
B23 C9 B24 B28 -39.9(5)
B22 C9 B24 B28 -1.2(6)
B21 C9 B24 B28 66.3(5)
C9 B23 B24 C8 36.5(4)
B22 B23 B24 C8 -0.4(6)
B28 B23 B24 C8 -100.0(5)
B27 B23 B24 C8 -63.0(5)
B22 B23 B24 C9 -36.9(4)
B28 B23 B24 C9 -136.5(5)
B27 B23 B24 C9 -99.4(4)
C9 B23 B24 B29 100.9(4)
B22 B23 B24 B29 64.1(6)
B28 B23 B24 B29 -35.5(5)
B27 B23 B24 B29 1.5(6)
C9 B23 B24 B28 136.5(5)
B22 B23 B24 B28 99.6(5)
B27 B23 B24 B28 37.0(4)
C7 C8 B25 B30 -149.6(3)
B24 C8 B25 B30 -1.4(5)
C9 C8 B25 B30 64.1(5)
B29 C8 B25 B30 -39.1(4)
B21 C8 B25 B30 103.5(4)
C7 C8 B25 B26 147.1(3)
B24 C8 B25 B26 -64.7(4)
C9 C8 B25 B26 0.8(5)
B29 C8 B25 B26 -102.3(4)
B21 C8 B25 B26 40.2(3)
C7 C8 B25 B29 -110.5(3)
B24 C8 B25 B29 37.7(3)
C9 C8 B25 B29 103.2(4)
B21 C8 B25 B29 142.6(3)
C7 C8 B25 B21 106.9(3)
B24 C8 B25 B21 -104.9(3)
C9 C8 B25 B21 -39.4(4)
B29 C8 B25 B21 -142.6(3)
C9 B21 B25 C8 35.8(3)
B26 B21 B25 C8 133.9(4)
B22 B21 B25 C8 95.5(3)
C8 B21 B25 B30 -97.6(4)
C9 B21 B25 B30 -61.8(5)
B26 B21 B25 B30 36.3(4)
B22 B21 B25 B30 -2.1(5)
C8 B21 B25 B26 -133.9(4)
C9 B21 B25 B26 -98.0(4)
B22 B21 B25 B26 -38.3(3)
C8 B21 B25 B29 -32.5(3)
C9 B21 B25 B29 3.3(4)
B26 B21 B25 B29 101.3(4)
B22 B21 B25 B29 63.0(4)
C8 B25 B26 B27 62.8(5)
B30 B25 B26 B27 -37.7(4)
B29 B25 B26 B27 2.6(5)
B21 B25 B26 B27 102.6(4)
C8 B25 B26 B21 -39.8(3)
B30 B25 B26 B21 -140.3(5)
B29 B25 B26 B21 -100.1(4)
C8 B25 B26 B22 -0.3(5)
B30 B25 B26 B22 -100.8(5)
B29 B25 B26 B22 -60.5(5)
B21 B25 B26 B22 39.5(4)
C8 B25 B26 B30 100.5(4)
B29 B25 B26 B30 40.2(4)
B21 B25 B26 B30 140.3(5)
C8 B21 B26 B27 -60.1(4)
C9 B21 B26 B27 -0.4(5)
B25 B21 B26 B27 -99.5(4)
B22 B21 B26 B27 36.8(4)
C8 B21 B26 B25 39.4(3)
C9 B21 B26 B25 99.1(4)
B22 B21 B26 B25 136.3(4)
C8 B21 B26 B22 -96.9(3)
C9 B21 B26 B22 -37.2(4)
B25 B21 B26 B22 -136.3(4)
C8 B21 B26 B30 4.0(5)
C9 B21 B26 B30 63.7(5)
B25 B21 B26 B30 -35.4(4)
B22 B21 B26 B30 100.9(5)
C9 B22 B26 B27 -100.2(4)
B23 B22 B26 B27 -38.2(3)
B21 B22 B26 B27 -139.1(4)
C9 B22 B26 B25 -0.4(6)
B23 B22 B26 B25 61.7(5)
B27 B22 B26 B25 99.8(4)
B21 B22 B26 B25 -39.3(3)
C9 B22 B26 B21 38.9(4)
B23 B22 B26 B21 100.9(3)
B27 B22 B26 B21 139.1(4)
C9 B22 B26 B30 -63.0(5)
B23 B22 B26 B30 -1.0(4)
B27 B22 B26 B30 37.2(3)
B21 B22 B26 B30 -101.9(3)
B25 B26 B27 B28 -1.4(6)
B21 B26 B27 B28 62.6(6)
B22 B26 B27 B28 99.9(5)
B30 B26 B27 B28 -38.6(4)
B25 B26 B27 B22 -101.3(4)
B21 B26 B27 B22 -37.3(3)
B30 B26 B27 B22 -138.6(4)
B25 B26 B27 B30 37.2(4)
B21 B26 B27 B30 101.2(4)
B22 B26 B27 B30 138.6(4)
B25 B26 B27 B23 -65.1(5)
B21 B26 B27 B23 -1.1(5)
B22 B26 B27 B23 36.2(4)
B30 B26 B27 B23 -102.4(4)
C9 B22 B27 B28 -1.6(6)
B23 B22 B27 B28 37.5(5)
B26 B22 B27 B28 -101.1(5)
B21 B22 B27 B28 -64.7(6)
C9 B22 B27 B26 99.4(4)
B23 B22 B27 B26 138.6(4)
B21 B22 B27 B26 36.3(3)
C9 B22 B27 B30 62.0(6)
B23 B22 B27 B30 101.2(5)
B26 B22 B27 B30 -37.4(4)
B21 B22 B27 B30 -1.1(6)
C9 B22 B27 B23 -39.1(4)
B26 B22 B27 B23 -138.6(4)
B21 B22 B27 B23 -102.3(4)
C9 B23 B27 B28 -98.6(5)
B24 B23 B27 B28 -37.3(4)
B22 B23 B27 B28 -138.0(4)
C9 B23 B27 B26 2.3(6)
B24 B23 B27 B26 63.6(5)
B22 B23 B27 B26 -37.1(4)
B28 B23 B27 B26 100.9(5)
C9 B23 B27 B22 39.3(4)
B24 B23 B27 B22 100.7(4)
B28 B23 B27 B22 138.0(4)
C9 B23 B27 B30 -61.5(6)
B24 B23 B27 B30 -0.2(6)
B22 B23 B27 B30 -100.9(4)
B28 B23 B27 B30 37.1(4)
C8 B24 B28 B29 -39.3(3)
C9 B24 B28 B29 -103.0(4)
B23 B24 B28 B29 -141.7(4)
C8 B24 B28 B27 63.8(6)
C9 B24 B28 B27 0.2(7)
B29 B24 B28 B27 103.1(6)
B23 B24 B28 B27 -38.6(5)
C8 B24 B28 B30 0.0(6)
C9 B24 B28 B30 -63.7(6)
B29 B24 B28 B30 39.2(4)
B23 B24 B28 B30 -102.4(5)
C8 B24 B28 B23 102.4(4)
C9 B24 B28 B23 38.7(4)
B29 B24 B28 B23 141.7(4)
B26 B27 B28 B29 -0.3(7)
B22 B27 B28 B29 63.3(7)
B30 B27 B28 B29 -39.0(5)
B23 B27 B28 B29 99.9(5)
B26 B27 B28 B24 -62.7(7)
B22 B27 B28 B24 0.9(7)
B30 B27 B28 B24 -101.4(5)
B23 B27 B28 B24 37.5(4)
B26 B27 B28 B30 38.6(4)
B22 B27 B28 B30 102.3(5)
B23 B27 B28 B30 138.9(4)
B26 B27 B28 B23 -100.3(5)
B22 B27 B28 B23 -36.6(4)
B30 B27 B28 B23 -138.9(4)
C9 B23 B28 B29 -3.8(7)
B24 B23 B28 B29 33.9(4)
B22 B23 B28 B29 -66.1(6)
B27 B23 B28 B29 -103.2(6)
C9 B23 B28 B24 -37.7(4)
B22 B23 B28 B24 -100.0(4)
B27 B23 B28 B24 -137.1(4)
C9 B23 B28 B27 99.4(4)
B24 B23 B28 B27 137.1(4)
B22 B23 B28 B27 37.1(4)
C9 B23 B28 B30 62.0(5)
B24 B23 B28 B30 99.7(4)
B22 B23 B28 B30 -0.3(5)
B27 B23 B28 B30 -37.4(4)
C7 C8 B29 B24 -106.9(3)
C9 C8 B29 B24 35.6(3)
B25 C8 B29 B24 139.7(3)
B21 C8 B29 B24 103.4(3)
C7 C8 B29 B28 -146.2(4)
B24 C8 B29 B28 -39.3(4)
C9 C8 B29 B28 -3.7(5)
B25 C8 B29 B28 100.4(5)
B21 C8 B29 B28 64.1(5)
C7 C8 B29 B25 113.4(3)
B24 C8 B29 B25 -139.7(3)
C9 C8 B29 B25 -104.1(3)
B21 C8 B29 B25 -36.3(3)
C7 C8 B29 B30 151.0(4)
B24 C8 B29 B30 -102.1(4)
C9 C8 B29 B30 -66.5(5)
B25 C8 B29 B30 37.6(4)
B21 C8 B29 B30 1.3(6)
C9 B24 B29 C8 -35.4(3)
B23 B24 B29 C8 -99.5(4)
B28 B24 B29 C8 -135.8(4)
C8 B24 B29 B28 135.8(4)
C9 B24 B29 B28 100.4(4)
B23 B24 B29 B28 36.2(4)
C8 B24 B29 B25 35.6(3)
C9 B24 B29 B25 0.2(5)
B23 B24 B29 B25 -63.9(5)
B28 B24 B29 B25 -100.2(4)
C8 B24 B29 B30 97.3(4)
C9 B24 B29 B30 61.9(5)
B23 B24 B29 B30 -2.2(6)
B28 B24 B29 B30 -38.5(4)
B24 B28 B29 C8 38.4(4)
B27 B28 B29 C8 -60.3(7)
B30 B28 B29 C8 -98.6(4)
B23 B28 B29 C8 4.6(6)
B27 B28 B29 B24 -98.7(6)
B30 B28 B29 B24 -137.0(4)
B23 B28 B29 B24 -33.9(4)
B24 B28 B29 B25 100.6(4)
B27 B28 B29 B25 1.9(7)
B30 B28 B29 B25 -36.4(4)
B23 B28 B29 B25 66.7(6)
B24 B28 B29 B30 137.0(4)
B27 B28 B29 B30 38.3(5)
B23 B28 B29 B30 103.2(5)
B30 B25 B29 C8 136.4(4)
B26 B25 B29 C8 96.4(4)
B21 B25 B29 C8 33.1(3)
C8 B25 B29 B24 -35.4(3)
B30 B25 B29 B24 101.0(4)
B26 B25 B29 B24 61.1(4)
B21 B25 B29 B24 -2.2(4)
C8 B25 B29 B28 -99.2(5)
B30 B25 B29 B28 37.2(4)
B26 B25 B29 B28 -2.8(6)
B21 B25 B29 B28 -66.1(5)
C8 B25 B29 B30 -136.4(4)
B26 B25 B29 B30 -39.9(4)
B21 B25 B29 B30 -103.2(4)
C8 B25 B30 B28 1.3(5)
B26 B25 B30 B28 99.6(5)
B29 B25 B30 B28 -36.0(4)
B21 B25 B30 B28 63.6(5)
C8 B25 B30 B27 -60.8(5)
B26 B25 B30 B27 37.4(4)
B29 B25 B30 B27 -98.2(5)
B21 B25 B30 B27 1.5(6)
C8 B25 B30 B26 -98.3(4)
B29 B25 B30 B26 -135.6(5)
B21 B25 B30 B26 -35.9(4)
C8 B25 B30 B29 37.4(3)
B26 B25 B30 B29 135.6(5)
B21 B25 B30 B29 99.7(4)
B29 B28 B30 B25 37.1(4)
B24 B28 B30 B25 -0.8(6)
B27 B28 B30 B25 -100.8(4)
B23 B28 B30 B25 -63.2(5)
B29 B28 B30 B27 137.9(4)
B24 B28 B30 B27 100.0(5)
B23 B28 B30 B27 37.6(4)
B29 B28 B30 B26 100.0(4)
B24 B28 B30 B26 62.1(5)
B27 B28 B30 B26 -37.9(4)
B23 B28 B30 B26 -0.3(5)
B24 B28 B30 B29 -37.9(4)
B27 B28 B30 B29 -137.9(4)
B23 B28 B30 B29 -100.3(4)
B28 B27 B30 B25 99.1(5)
B26 B27 B30 B25 -37.7(4)
B22 B27 B30 B25 -0.2(6)
B23 B27 B30 B25 61.9(6)
B26 B27 B30 B28 -136.8(4)
B22 B27 B30 B28 -99.3(5)
B23 B27 B30 B28 -37.2(4)
B28 B27 B30 B26 136.8(4)
B22 B27 B30 B26 37.5(4)
B23 B27 B30 B26 99.6(4)
B28 B27 B30 B29 36.1(4)
B26 B27 B30 B29 -100.7(4)
B22 B27 B30 B29 -63.2(5)
B23 B27 B30 B29 -1.1(6)
B27 B26 B30 B25 137.7(4)
B21 B26 B30 B25 36.0(4)
B22 B26 B30 B25 100.7(4)
B27 B26 B30 B28 37.8(4)
B25 B26 B30 B28 -100.0(4)
B21 B26 B30 B28 -64.0(5)
B22 B26 B30 B28 0.8(5)
B25 B26 B30 B27 -137.7(4)
B21 B26 B30 B27 -101.8(4)
B22 B26 B30 B27 -37.0(3)
B27 B26 B30 B29 98.4(5)
B25 B26 B30 B29 -39.3(4)
B21 B26 B30 B29 -3.4(6)
B22 B26 B30 B29 61.4(5)
C8 B29 B30 B25 -38.0(4)
B24 B29 B30 B25 -99.5(4)
B28 B29 B30 B25 -138.2(4)
C8 B29 B30 B28 100.3(5)
B24 B29 B30 B28 38.7(4)
B25 B29 B30 B28 138.2(4)
C8 B29 B30 B27 63.5(5)
B24 B29 B30 B27 2.0(5)
B28 B29 B30 B27 -36.7(4)
B25 B29 B30 B27 101.5(4)
C8 B29 B30 B26 1.3(6)
B24 B29 B30 B26 -60.2(6)
B28 B29 B30 B26 -98.9(5)
B25 B29 B30 B26 39.3(4)
C10 C11 B31 C12 -110.5(4)
B35 C11 B31 C12 136.1(4)
B39 C11 B31 C12 99.1(5)
B34 C11 B31 C12 34.8(5)
C10 C11 B31 B32 -147.7(5)
C12 C11 B31 B32 -37.2(6)
B35 C11 B31 B32 98.9(6)
B39 C11 B31 B32 61.9(9)
B34 C11 B31 B32 -2.5(9)
C10 C11 B31 B36 150.9(5)
C12 C11 B31 B36 -98.6(6)
B35 C11 B31 B36 37.5(6)
B39 C11 B31 B36 0.5(8)
B34 C11 B31 B36 -63.8(8)
C10 C11 B31 B35 113.4(4)
C12 C11 B31 B35 -136.1(4)
B39 C11 B31 B35 -37.0(5)
B34 C11 B31 B35 -101.3(6)
B32 C12 B31 C11 -139.1(4)
B34 C12 B31 C11 -33.3(4)
B33 C12 B31 C11 -99.7(6)
C11 C12 B31 B32 139.1(4)
B34 C12 B31 B32 105.8(5)
B33 C12 B31 B32 39.4(6)
C11 C12 B31 B36 98.7(6)
B32 C12 B31 B36 -40.4(6)
B34 C12 B31 B36 65.4(7)
B33 C12 B31 B36 -1.0(9)
C11 C12 B31 B35 37.1(3)
B32 C12 B31 B35 -102.0(4)
B34 C12 B31 B35 3.8(5)
B33 C12 B31 B35 -62.6(6)
C11 C12 B32 B37 65.8(9)
B31 C12 B32 B37 103.3(8)
B34 C12 B32 B37 -0.3(10)
B33 C12 B32 B37 -36.3(6)
C11 C12 B32 B36 4.4(9)
B31 C12 B32 B36 41.8(7)
B34 C12 B32 B36 -61.7(10)
B33 C12 B32 B36 -97.7(6)
C11 C12 B32 B31 -37.5(5)
B34 C12 B32 B31 -103.6(6)
B33 C12 B32 B31 -139.5(6)
C11 C12 B32 B33 102.1(7)
B31 C12 B32 B33 139.5(6)
B34 C12 B32 B33 36.0(7)
C11 B31 B32 B37 -60.3(10)
C12 B31 B32 B37 -96.6(8)
B36 B31 B32 B37 36.3(6)
B35 B31 B32 B37 0.4(10)
C11 B31 B32 C12 36.2(5)
B36 B31 B32 C12 132.9(6)
B35 B31 B32 C12 97.0(5)
C11 B31 B32 B36 -96.6(8)
C12 B31 B32 B36 -132.9(6)
B35 B31 B32 B36 -35.9(8)
C11 B31 B32 B33 1.2(9)
C12 B31 B32 B33 -35.1(7)
B36 B31 B32 B33 97.8(6)
B35 B31 B32 B33 61.9(9)
C11 C12 B33 B38 -2.6(9)
B31 C12 B33 B38 62.7(9)
B32 C12 B33 B38 101.4(7)
B34 C12 B33 B38 -40.4(7)
C11 C12 B33 B37 -68.8(8)
B31 C12 B33 B37 -3.5(8)
B32 C12 B33 B37 35.2(5)
B34 C12 B33 B37 -106.6(7)
C11 C12 B33 B34 37.8(5)
B31 C12 B33 B34 103.1(6)
B32 C12 B33 B34 141.8(7)
C11 C12 B33 B32 -104.0(8)
B31 C12 B33 B32 -38.7(7)
B34 C12 B33 B32 -141.8(7)
B37 B32 B33 B38 39.5(4)
C12 B32 B33 B38 -98.8(5)
B36 B32 B33 B38 -0.5(6)
B31 B32 B33 B38 -64.7(7)
C12 B32 B33 B37 -138.2(5)
B36 B32 B33 B37 -39.9(4)
B31 B32 B33 B37 -104.1(7)
B37 B32 B33 C12 138.2(5)
B36 B32 B33 C12 98.3(5)
B31 B32 B33 C12 34.1(6)
B37 B32 B33 B34 104.5(6)
C12 B32 B33 B34 -33.7(6)
B36 B32 B33 B34 64.6(6)
B31 B32 B33 B34 0.4(9)
C10 C11 B34 B39 -111.9(4)
C12 C11 B34 B39 137.9(5)
B31 C11 B34 B39 104.0(6)
B35 C11 B34 B39 32.5(5)
C10 C11 B34 C12 110.2(4)
B31 C11 B34 C12 -33.9(6)
B35 C11 B34 C12 -105.4(5)
B39 C11 B34 C12 -137.9(5)
C10 C11 B34 B38 -155.0(4)
C12 C11 B34 B38 94.9(6)
B31 C11 B34 B38 61.0(7)
B35 C11 B34 B38 -10.6(7)
B39 C11 B34 B38 -43.0(5)
C10 C11 B34 B33 146.7(4)
C12 C11 B34 B33 36.6(5)
B31 C11 B34 B33 2.6(8)
B35 C11 B34 B33 -68.9(7)
B39 C11 B34 B33 -101.3(6)
C11 C12 B34 B39 -37.2(4)
B31 C12 B34 B39 -4.1(6)
B32 C12 B34 B39 64.1(8)
B33 C12 B34 B39 101.3(5)
B31 C12 B34 C11 33.2(4)
B32 C12 B34 C11 101.3(8)
B33 C12 B34 C11 138.5(5)
C11 C12 B34 B38 -101.6(5)
B31 C12 B34 B38 -68.5(6)
B32 C12 B34 B38 -0.3(9)
B33 C12 B34 B38 36.8(5)
C11 C12 B34 B33 -138.5(5)
B31 C12 B34 B33 -105.3(5)
B32 C12 B34 B33 -37.1(7)
B38 B33 B34 B39 37.1(6)
B37 B33 B34 B39 -4.2(8)
C12 B33 B34 B39 -98.0(6)
B32 B33 B34 B39 -65.0(7)
B38 B33 B34 C11 100.4(6)
B37 B33 B34 C11 59.1(8)
C12 B33 B34 C11 -34.7(5)
B32 B33 B34 C11 -1.7(8)
B38 B33 B34 C12 135.2(7)
B37 B33 B34 C12 93.9(7)
B32 B33 B34 C12 33.0(6)
B37 B33 B34 B38 -41.3(5)
C12 B33 B34 B38 -135.2(7)
B32 B33 B34 B38 -102.1(7)
C10 C11 B35 B39 112.2(4)
C12 C11 B35 B39 -99.8(5)
B31 C11 B35 B39 -140.5(4)
B34 C11 B35 B39 -31.8(5)
C10 C11 B35 B36 -145.1(5)
C12 C11 B35 B36 2.9(8)
B31 C11 B35 B36 -37.8(6)
B39 C11 B35 B36 102.7(6)
B34 C11 B35 B36 70.9(8)
C10 C11 B35 B40 151.7(5)
C12 C11 B35 B40 -60.2(8)
B31 C11 B35 B40 -100.9(6)
B39 C11 B35 B40 39.5(6)
B34 C11 B35 B40 7.7(8)
C10 C11 B35 B31 -107.4(4)
C12 C11 B35 B31 40.7(5)
B39 C11 B35 B31 140.5(4)
B34 C11 B35 B31 108.6(5)
C12 B31 B35 C11 -37.7(3)
B32 B31 B35 C11 -101.4(7)
B36 B31 B35 C11 -137.0(5)
C11 B31 B35 B39 35.6(4)
C12 B31 B35 B39 -2.1(5)
B32 B31 B35 B39 -65.9(7)
B36 B31 B35 B39 -101.4(5)
C11 B31 B35 B36 137.0(5)
C12 B31 B35 B36 99.2(5)
B32 B31 B35 B36 35.5(7)
C11 B31 B35 B40 98.1(6)
C12 B31 B35 B40 60.4(7)
B32 B31 B35 B40 -3.3(10)
B36 B31 B35 B40 -38.8(6)
C12 B32 B36 B37 100.4(7)
B31 B32 B36 B37 139.5(5)
B33 B32 B36 B37 39.7(4)
B37 B32 B36 B35 -102.9(7)
C12 B32 B36 B35 -2.5(10)
B31 B32 B36 B35 36.6(6)
B33 B32 B36 B35 -63.3(7)
B37 B32 B36 B31 -139.5(5)
C12 B32 B36 B31 -39.1(5)
B33 B32 B36 B31 -99.8(4)
B37 B32 B36 B40 -39.4(4)
C12 B32 B36 B40 61.0(7)
B31 B32 B36 B40 100.1(5)
B33 B32 B36 B40 0.3(5)
C11 B35 B36 B37 -64.1(9)
B39 B35 B36 B37 -0.4(9)
B40 B35 B36 B37 36.6(6)
B31 B35 B36 B37 -100.2(8)
C11 B35 B36 B32 -0.1(10)
B39 B35 B36 B32 63.6(9)
B40 B35 B36 B32 100.6(7)
B31 B35 B36 B32 -36.2(8)
C11 B35 B36 B31 36.1(5)
B39 B35 B36 B31 99.7(6)
B40 B35 B36 B31 136.8(7)
C11 B35 B36 B40 -100.7(7)
B39 B35 B36 B40 -37.0(7)
B31 B35 B36 B40 -136.8(7)
C11 B31 B36 B37 66.5(9)
C12 B31 B36 B37 5.3(9)
B32 B31 B36 B37 -36.3(5)
B35 B31 B36 B37 103.1(8)
C11 B31 B36 B32 102.8(8)
C12 B31 B36 B32 41.7(7)
B35 B31 B36 B32 139.4(7)
C11 B31 B36 B35 -36.6(5)
C12 B31 B36 B35 -97.8(5)
B32 B31 B36 B35 -139.4(7)
C11 B31 B36 B40 1.9(9)
C12 B31 B36 B40 -59.3(9)
B32 B31 B36 B40 -100.9(6)
B35 B31 B36 B40 38.5(7)
B35 B36 B37 B32 100.3(6)
B31 B36 B37 B32 36.1(5)
B40 B36 B37 B32 136.4(5)
B32 B36 B37 B33 -43.7(6)
B35 B36 B37 B33 56.6(9)
B31 B36 B37 B33 -7.7(9)
B40 B36 B37 B33 92.7(6)
B32 B36 B37 B40 -136.4(5)
B35 B36 B37 B40 -36.1(6)
B31 B36 B37 B40 -100.4(6)
B32 B36 B37 B38 -101.9(6)
B35 B36 B37 B38 -1.5(9)
B31 B36 B37 B38 -65.8(8)
B40 B36 B37 B38 34.6(5)
C12 B32 B37 B36 -97.1(6)
B31 B32 B37 B36 -37.5(6)
B33 B32 B37 B36 -133.4(5)
C12 B32 B37 B33 36.3(6)
B36 B32 B37 B33 133.4(5)
B31 B32 B37 B33 95.9(7)
C12 B32 B37 B40 -56.9(9)
B36 B32 B37 B40 40.2(6)
B31 B32 B37 B40 2.7(10)
B33 B32 B37 B40 -93.2(6)
C12 B32 B37 B38 0.8(9)
B36 B32 B37 B38 97.9(6)
B31 B32 B37 B38 60.4(9)
B33 B32 B37 B38 -35.6(5)
B38 B33 B37 B36 -95.6(6)
C12 B33 B37 B36 6.8(8)
B34 B33 B37 B36 -55.1(8)
B32 B33 B37 B36 42.1(6)
B38 B33 B37 B32 -137.7(5)
C12 B33 B37 B32 -35.3(5)
B34 B33 B37 B32 -97.2(6)
B38 B33 B37 B40 -31.4(5)
C12 B33 B37 B40 70.9(7)
B34 B33 B37 B40 9.0(8)
B32 B33 B37 B40 106.2(5)
C12 B33 B37 B38 102.4(5)
B34 B33 B37 B38 40.4(5)
B32 B33 B37 B38 137.7(5)
B37 B33 B38 B40 37.2(5)
C12 B33 B38 B40 -60.1(7)
B34 B33 B38 B40 -99.4(5)
B32 B33 B38 B40 0.5(6)
B37 B33 B38 B34 136.5(5)
C12 B33 B38 B34 39.3(6)
B32 B33 B38 B34 99.9(5)
B37 B33 B38 B39 102.0(6)
C12 B33 B38 B39 4.7(9)
B34 B33 B38 B39 -34.5(5)
B32 B33 B38 B39 65.3(7)
C12 B33 B38 B37 -97.3(7)
B34 B33 B38 B37 -136.5(5)
B32 B33 B38 B37 -36.7(4)
B39 B34 B38 B40 -32.9(6)
C11 B34 B38 B40 9.3(8)
C12 B34 B38 B40 67.5(8)
B33 B34 B38 B40 106.4(7)
B39 B34 B38 B33 -139.3(6)
C11 B34 B38 B33 -97.1(6)
C12 B34 B38 B33 -38.9(6)
C11 B34 B38 B39 42.2(4)
C12 B34 B38 B39 100.4(5)
B33 B34 B38 B39 139.3(6)
B39 B34 B38 B37 -99.6(6)
C11 B34 B38 B37 -57.4(7)
C12 B34 B38 B37 0.8(8)
B33 B34 B38 B37 39.7(5)
B36 B37 B38 B40 -38.0(6)
B32 B37 B38 B40 -101.6(6)
B33 B37 B38 B40 -141.0(5)
B36 B37 B38 B33 103.0(6)
B32 B37 B38 B33 39.4(6)
B40 B37 B38 B33 141.0(5)
B36 B37 B38 B34 62.6(7)
B32 B37 B38 B34 -1.0(8)
B33 B37 B38 B34 -40.4(5)
B40 B37 B38 B34 100.6(5)
B36 B37 B38 B39 2.9(8)
B32 B37 B38 B39 -60.7(8)
B33 B37 B38 B39 -100.1(5)
B40 B37 B38 B39 40.9(5)
C1 C2 B6 B4 107.3(4)
B1 C2 B6 B4 -104.9(4)
C3 C2 B6 B4 -36.8(4)
B5 C2 B6 B4 -143.2(4)
C1 C2 B6 B7 147.8(5)
B1 C2 B6 B7 -64.4(7)
B4 C2 B6 B7 40.5(5)
C3 C2 B6 B7 3.7(8)
B5 C2 B6 B7 -102.6(6)
C1 C2 B6 B10 -148.6(4)
B1 C2 B6 B10 -0.8(6)
B4 C2 B6 B10 104.1(5)
C3 C2 B6 B10 67.2(7)
B5 C2 B6 B10 -39.1(5)
C1 C2 B6 B5 -109.5(4)
B1 C2 B6 B5 38.3(4)
B4 C2 B6 B5 143.2(4)
C3 C2 B6 B5 106.3(4)
B7 B4 B6 C2 136.2(5)
B3 B4 B6 C2 99.5(4)
C3 B4 B6 C2 34.3(3)
C2 B4 B6 B7 -136.2(5)
B3 B4 B6 B7 -36.7(5)
C3 B4 B6 B7 -101.9(5)
C2 B4 B6 B10 -99.2(7)
B7 B4 B6 B10 37.0(6)
B3 B4 B6 B10 0.3(8)
C3 B4 B6 B10 -64.9(7)
C2 B4 B6 B5 -34.0(3)
B7 B4 B6 B5 102.2(5)
B3 B4 B6 B5 65.5(5)
C3 B4 B6 B5 0.3(5)
B1 B5 B6 C2 -35.0(3)
B10 B5 B6 C2 -136.3(5)
B8 B5 B6 C2 -96.6(6)
C2 B5 B6 B4 34.0(3)
B1 B5 B6 B4 -1.0(5)
B10 B5 B6 B4 -102.3(5)
B8 B5 B6 B4 -62.6(6)
C2 B5 B6 B7 101.2(5)
B1 B5 B6 B7 66.2(5)
B10 B5 B6 B7 -35.1(5)
B8 B5 B6 B7 4.6(8)
C2 B5 B6 B10 136.3(5)
B1 B5 B6 B10 101.3(5)
B8 B5 B6 B10 39.7(5)
C11 B34 B39 B35 -32.7(4)
C12 B34 B39 B35 2.5(6)
B38 B34 B39 B35 99.8(5)
B33 B34 B39 B35 65.4(6)
C12 B34 B39 C11 35.2(3)
B38 B34 B39 C11 132.5(5)
B33 B34 B39 C11 98.1(5)
C11 B34 B39 B40 -101.1(6)
C12 B34 B39 B40 -65.9(6)
B38 B34 B39 B40 31.3(6)
B33 B34 B39 B40 -3.0(8)
C11 B34 B39 B38 -132.5(5)
C12 B34 B39 B38 -97.2(5)
B33 B34 B39 B38 -34.4(5)
C11 B35 B39 B34 33.5(4)
B36 B35 B39 B34 -63.7(7)
B40 B35 B39 B34 -101.3(5)
B31 B35 B39 B34 -0.3(6)
B36 B35 B39 C11 -97.2(7)
B40 B35 B39 C11 -134.7(5)
B31 B35 B39 C11 -33.8(3)
C11 B35 B39 B40 134.7(5)
B36 B35 B39 B40 37.6(6)
B31 B35 B39 B40 101.0(5)
C11 B35 B39 B38 99.4(5)
B36 B35 B39 B38 2.3(8)
B40 B35 B39 B38 -35.3(5)
B31 B35 B39 B38 65.7(6)
C10 C11 B39 B34 106.9(4)
C12 C11 B39 B34 -39.2(5)
B31 C11 B39 B34 -104.7(6)
B35 C11 B39 B34 -144.2(5)
C10 C11 B39 B35 -109.0(4)
C12 C11 B39 B35 105.0(5)
B31 C11 B39 B35 39.4(5)
B34 C11 B39 B35 144.2(5)
C10 C11 B39 B40 -151.2(4)
C12 C11 B39 B40 62.8(7)
B31 C11 B39 B40 -2.7(8)
B35 C11 B39 B40 -42.2(5)
B34 C11 B39 B40 102.0(6)
C10 C11 B39 B38 149.7(5)
C12 C11 B39 B38 3.6(7)
B31 C11 B39 B38 -61.9(7)
B35 C11 B39 B38 -101.3(6)
B34 C11 B39 B38 42.8(5)
B40 B38 B39 B34 143.7(6)
B33 B38 B39 B34 37.3(6)
B37 B38 B39 B34 101.8(6)
B40 B38 B39 B35 38.6(6)
B33 B38 B39 B35 -67.7(8)
B34 B38 B39 B35 -105.0(6)
B37 B38 B39 B35 -3.3(7)
B40 B38 B39 C11 101.1(6)
B33 B38 B39 C11 -5.3(8)
B34 B38 B39 C11 -42.6(5)
B37 B38 B39 C11 59.2(7)
B33 B38 B39 B40 -106.3(7)
B34 B38 B39 B40 -143.7(6)
B37 B38 B39 B40 -41.9(5)
C2 B6 B7 B10 99.7(8)
B4 B6 B7 B10 139.4(6)
B5 B6 B7 B10 35.3(7)
C2 B6 B7 B4 -39.6(5)
B10 B6 B7 B4 -139.4(6)
B5 B6 B7 B4 -104.1(5)
C2 B6 B7 B3 -3.4(8)
B4 B6 B7 B3 36.2(5)
B10 B6 B7 B3 -103.1(7)
B5 B6 B7 B3 -67.8(7)
C2 B6 B7 B9 59.3(7)
B4 B6 B7 B9 98.9(5)
B10 B6 B7 B9 -40.5(6)
B5 B6 B7 B9 -5.2(7)
C2 B4 B7 B6 38.5(5)
B3 B4 B7 B6 139.2(6)
C3 B4 B7 B6 100.9(5)
B6 B4 B7 B10 -36.2(6)
C2 B4 B7 B10 2.3(7)
B3 B4 B7 B10 103.0(6)
C3 B4 B7 B10 64.7(7)
B6 B4 B7 B3 -139.2(6)
C2 B4 B7 B3 -100.7(4)
C3 B4 B7 B3 -38.3(5)
B6 B4 B7 B9 -101.0(7)
C2 B4 B7 B9 -62.5(6)
B3 B4 B7 B9 38.2(4)
C3 B4 B7 B9 -0.1(7)
B2 B3 B7 B6 64.1(7)
B9 B3 B7 B6 101.6(7)
B4 B3 B7 B6 -35.0(5)
C3 B3 B7 B6 1.9(8)
B2 B3 B7 B10 0.3(5)
B9 B3 B7 B10 37.9(4)
B4 B3 B7 B10 -98.8(5)
C3 B3 B7 B10 -61.8(5)
B2 B3 B7 B4 99.1(4)
B9 B3 B7 B4 136.6(5)
C3 B3 B7 B4 37.0(4)
B2 B3 B7 B9 -37.5(4)
B4 B3 B7 B9 -136.6(5)
C3 B3 B7 B9 -99.6(5)
B2 B9 B7 B6 -60.4(7)
B3 B9 B7 B6 -99.0(5)
B8 B9 B7 B6 3.6(7)
B10 B9 B7 B6 39.9(5)
B2 B9 B7 B10 -100.3(6)
B3 B9 B7 B10 -138.8(5)
B8 B9 B7 B10 -36.2(5)
B2 B9 B7 B4 0.1(7)
B3 B9 B7 B4 -38.5(5)
B8 B9 B7 B4 64.1(7)
B10 B9 B7 B4 100.3(5)
B2 B9 B7 B3 38.6(5)
B8 B9 B7 B3 102.6(5)
B10 B9 B7 B3 138.8(5)
B4 B7 B10 B6 35.0(5)
B3 B7 B10 B6 98.6(4)
B9 B7 B10 B6 135.5(5)
B6 B7 B10 B5 -34.9(6)
B4 B7 B10 B5 0.1(9)
B3 B7 B10 B5 63.7(8)
B9 B7 B10 B5 100.6(8)
B6 B7 B10 B8 -98.7(5)
B4 B7 B10 B8 -63.7(6)
B3 B7 B10 B8 -0.1(6)
B9 B7 B10 B8 36.8(5)
B6 B7 B10 B9 -135.5(5)
B4 B7 B10 B9 -100.5(5)
B3 B7 B10 B9 -36.9(4)
C2 B6 B10 B7 -102.4(6)
B4 B6 B10 B7 -38.1(6)
B5 B6 B10 B7 -141.4(6)
C2 B6 B10 B5 39.0(5)
B4 B6 B10 B5 103.3(5)
B7 B6 B10 B5 141.4(6)
C2 B6 B10 B8 -0.5(8)
B4 B6 B10 B8 63.8(8)
B7 B6 B10 B8 101.8(6)
B5 B6 B10 B8 -39.6(7)
C2 B6 B10 B9 -62.7(9)
B4 B6 B10 B9 1.6(10)
B7 B6 B10 B9 39.6(6)
B5 B6 B10 B9 -101.8(9)
C2 B5 B10 B7 -2.4(10)
B1 B5 B10 B7 -62.7(9)
B6 B5 B10 B7 34.8(7)
B8 B5 B10 B7 -100.4(7)
C2 B5 B10 B6 -37.2(5)
B1 B5 B10 B6 -97.5(5)
B8 B5 B10 B6 -135.1(5)
C2 B5 B10 B8 97.9(7)
B1 B5 B10 B8 37.6(6)
B6 B5 B10 B8 135.1(5)
C2 B5 B10 B9 61.9(9)
B1 B5 B10 B9 1.6(9)
B6 B5 B10 B9 99.1(7)
B8 B5 B10 B9 -36.0(5)
B2 B9 B10 B7 100.0(5)
B3 B9 B10 B7 36.4(5)
B8 B9 B10 B7 138.6(5)
B2 B9 B10 B6 60.8(9)
B3 B9 B10 B6 -2.8(10)
B8 B9 B10 B6 99.4(7)
B7 B9 B10 B6 -39.2(6)
B2 B9 B10 B5 -2.2(9)
B3 B9 B10 B5 -65.9(9)
B8 B9 B10 B5 36.3(6)
B7 B9 B10 B5 -102.3(6)
B2 B9 B10 B8 -38.5(5)
B3 B9 B10 B8 -102.2(6)
B7 B9 B10 B8 -138.6(5)
B33 B38 B40 B39 98.1(5)
B34 B38 B40 B39 31.1(5)
B37 B38 B40 B39 134.6(5)
B33 B38 B40 B37 -36.5(4)
B34 B38 B40 B37 -103.5(6)
B39 B38 B40 B37 -134.6(5)
B33 B38 B40 B35 62.4(8)
B34 B38 B40 B35 -4.6(9)
B39 B38 B40 B35 -35.7(6)
B37 B38 B40 B35 98.9(7)
B33 B38 B40 B36 -0.3(6)
B34 B38 B40 B36 -67.3(7)
B39 B38 B40 B36 -98.4(5)
B37 B38 B40 B36 36.2(4)
B34 B39 B40 B38 -33.5(6)
B35 B39 B40 B38 -138.6(6)
C11 B39 B40 B38 -98.6(6)
B34 B39 B40 B37 9.1(8)
B35 B39 B40 B37 -96.0(7)
C11 B39 B40 B37 -56.0(8)
B38 B39 B40 B37 42.6(5)
B34 B39 B40 B35 105.1(6)
C11 B39 B40 B35 40.0(5)
B38 B39 B40 B35 138.6(6)
B34 B39 B40 B36 68.7(8)
B35 B39 B40 B36 -36.4(6)
C11 B39 B40 B36 3.7(8)
B38 B39 B40 B36 102.2(6)
B36 B37 B40 B38 137.7(5)
B32 B37 B40 B38 98.1(7)
B33 B37 B40 B38 31.9(5)
B36 B37 B40 B39 94.9(6)
B32 B37 B40 B39 55.4(9)
B33 B37 B40 B39 -10.9(8)
B38 B37 B40 B39 -42.8(6)
B36 B37 B40 B35 34.9(5)
B32 B37 B40 B35 -4.7(9)
B33 B37 B40 B35 -70.9(7)
B38 B37 B40 B35 -102.8(6)
B32 B37 B40 B36 -39.6(6)
B33 B37 B40 B36 -105.8(6)
B38 B37 B40 B36 -137.7(5)
C11 B35 B40 B38 -1.8(9)
B39 B35 B40 B38 38.4(7)
B36 B35 B40 B38 -99.9(7)
B31 B35 B40 B38 -61.2(9)
C11 B35 B40 B39 -40.3(5)
B36 B35 B40 B39 -138.3(6)
B31 B35 B40 B39 -99.7(6)
C11 B35 B40 B37 64.3(8)
B39 B35 B40 B37 104.5(7)
B36 B35 B40 B37 -33.8(5)
B31 B35 B40 B37 4.9(9)
C11 B35 B40 B36 98.0(7)
B39 B35 B40 B36 138.3(6)
B31 B35 B40 B36 38.6(7)
B37 B36 B40 B38 -38.9(4)
B32 B36 B40 B38 0.0(6)
B35 B36 B40 B38 101.4(5)
B31 B36 B40 B38 62.7(7)
B37 B36 B40 B39 -105.0(6)
B32 B36 B40 B39 -66.1(6)
B35 B36 B40 B39 35.3(5)
B31 B36 B40 B39 -3.4(9)
B32 B36 B40 B37 38.9(4)
B35 B36 B40 B37 140.2(5)
B31 B36 B40 B37 101.6(7)
B37 B36 B40 B35 -140.2(5)
B32 B36 B40 B35 -101.3(5)
B31 B36 B40 B35 -38.7(6)
C2 B1 B8 B5 -39.9(5)
C3 B1 B8 B5 -103.5(6)
B2 B1 B8 B5 -138.6(6)
C2 B1 B8 B10 -2.1(8)
B5 B1 B8 B10 37.8(7)
C3 B1 B8 B10 -65.7(8)
B2 B1 B8 B10 -100.8(6)
C2 B1 B8 B9 62.5(9)
B5 B1 B8 B9 102.5(9)
C3 B1 B8 B9 -1.0(10)
B2 B1 B8 B9 -36.1(6)
C2 B1 B8 B2 98.7(6)
B5 B1 B8 B2 138.6(6)
C3 B1 B8 B2 35.1(6)
C2 B5 B8 B1 37.8(5)
B6 B5 B8 B1 97.8(5)
B10 B5 B8 B1 137.2(6)
C2 B5 B8 B10 -99.4(7)
B1 B5 B8 B10 -137.2(6)
B6 B5 B8 B10 -39.4(6)
C2 B5 B8 B9 -62.2(9)
B1 B5 B8 B9 -100.0(7)
B6 B5 B8 B9 -2.2(9)
B10 B5 B8 B9 37.2(5)
C2 B5 B8 B2 -0.1(10)
B1 B5 B8 B2 -37.9(7)
B6 B5 B8 B2 59.8(9)
B10 B5 B8 B2 99.2(7)
B7 B10 B8 B1 64.4(7)
B6 B10 B8 B1 1.6(9)
B5 B10 B8 B1 -37.8(5)
B9 B10 B8 B1 101.7(6)
B7 B10 B8 B5 102.2(5)
B6 B10 B8 B5 39.5(5)
B9 B10 B8 B5 139.6(4)
B7 B10 B8 B9 -37.3(4)
B6 B10 B8 B9 -100.1(6)
B5 B10 B8 B9 -139.6(4)
B7 B10 B8 B2 -0.2(7)
B6 B10 B8 B2 -62.9(7)
B5 B10 B8 B2 -102.4(5)
B9 B10 B8 B2 37.1(4)
B2 B9 B8 B1 37.5(6)
B3 B9 B8 B1 -1.3(10)
B7 B9 B8 B1 -64.2(9)
B10 B9 B8 B1 -99.8(7)
B2 B9 B8 B5 100.9(6)
B3 B9 B8 B5 62.0(9)
B7 B9 B8 B5 -0.8(8)
B10 B9 B8 B5 -36.4(5)
B2 B9 B8 B10 137.3(5)
B3 B9 B8 B10 98.5(6)
B7 B9 B8 B10 35.6(5)
B3 B9 B8 B2 -38.8(5)
B7 B9 B8 B2 -101.7(5)
B10 B9 B8 B2 -137.3(5)
B9 B2 B8 B1 -138.8(6)
B3 B2 B8 B1 -99.8(5)
C3 B2 B8 B1 -34.4(6)
B9 B2 B8 B5 -101.6(8)
B3 B2 B8 B5 -62.6(8)
C3 B2 B8 B5 2.8(10)
B1 B2 B8 B5 37.2(6)
B9 B2 B8 B10 -38.6(5)
B3 B2 B8 B10 0.4(6)
C3 B2 B8 B10 65.8(7)
B1 B2 B8 B10 100.2(6)
B3 B2 B8 B9 39.0(4)
C3 B2 B8 B9 104.4(5)
B1 B2 B8 B9 138.8(6)
